data_4102632
loop_
_publ_author_name
'Michael L. Singleton'
'Joseph H. Reibenspies'
'Marcetta Y. Darensbourg'

_publ_section_title
;
 A Cyclodextrin Host/Guest Approach to a Hydrogenase Active Site
 Biomimetic Cavity
;
_journal_name_full 'Journal of the American Chemical Society'
_journal_page_first 8870
_journal_page_last 8871
_journal_paper_doi 10.1021/ja103774j
_journal_volume 132
_journal_year 2010
_chemical_absolute_configuration rm
_chemical_formula_sum 'C98 H204 Fe2 N Na O107 S3'
_chemical_formula_weight 3339.49
_chemical_name_common 1-CyD
_chemical_name_systematic
;
 ?
;
_space_group_IT_number 1
_symmetry_cell_setting triclinic
_symmetry_space_group_name_Hall 'P 1'
_symmetry_space_group_name_H-M 'P 1'
_atom_sites_solution_hydrogens geom
_atom_sites_solution_primary direct
_atom_sites_solution_secondary difmap
_audit_creation_method SHELXL-97
_cell_angle_alpha 113.517(3)
_cell_angle_beta 98.507(3)
_cell_angle_gamma 103.154(3)
_cell_formula_units_Z 1
_cell_length_a 15.346(4)
_cell_length_b 15.422(4)
_cell_length_c 17.595(4)
_cell_measurement_reflns_used 3968
_cell_measurement_temperature 110(2)
_cell_measurement_theta_max 19.20
_cell_measurement_theta_min 2.14
_cell_volume 3582.7(16)
_computing_cell_refinement 'Bruker APEXII'
_computing_data_collection 'Bruker APEXII'
_computing_data_reduction 'Bruker SAINT'
_computing_molecular_graphics 'Bruker SHELXTL'
_computing_publication_material 'Bruker SHELXTL'
_computing_structure_refinement 'SHELXL-97 (Sheldrick, 2008)'
_computing_structure_solution 'SHELXS-97 (Sheldrick, 2008)'
_diffrn_ambient_temperature 110(2)
_diffrn_measured_fraction_theta_full 0.988
_diffrn_measured_fraction_theta_max 0.988
_diffrn_measurement_device_type 'Bruker APEX-II CCD'
_diffrn_measurement_method '\f and \w scans'
_diffrn_radiation_monochromator graphite
_diffrn_radiation_source 'fine-focus sealed tube'
_diffrn_radiation_type MoK\a
_diffrn_radiation_wavelength 0.71073
_diffrn_reflns_av_R_equivalents 0.0585
_diffrn_reflns_av_sigmaI/netI 0.1510
_diffrn_reflns_limit_h_max 18
_diffrn_reflns_limit_h_min -18
_diffrn_reflns_limit_k_max 18
_diffrn_reflns_limit_k_min -18
_diffrn_reflns_limit_l_max 20
_diffrn_reflns_limit_l_min -20
_diffrn_reflns_number 33320
_diffrn_reflns_theta_full 25.00
_diffrn_reflns_theta_max 25.00
_diffrn_reflns_theta_min 2.41
_exptl_absorpt_coefficient_mu 0.375
_exptl_absorpt_correction_T_max 0.9634
_exptl_absorpt_correction_T_min 0.8958
_exptl_absorpt_correction_type multi-scan
_exptl_absorpt_process_details sadabs
_exptl_crystal_colour 'colorless '
_exptl_crystal_density_diffrn 1.548
_exptl_crystal_density_method 'not measured'
_exptl_crystal_description 'plate     '
_exptl_crystal_F_000 1766
_exptl_crystal_size_max 0.30
_exptl_crystal_size_mid 0.10
_exptl_crystal_size_min 0.10
_refine_diff_density_max 0.843
_refine_diff_density_min -0.561
_refine_diff_density_rms 0.097
_refine_ls_abs_structure_details 'Flack H D (1983), Acta Cryst. A39, 876-881'
_refine_ls_abs_structure_Flack 0.02(2)
_refine_ls_extinction_method none
_refine_ls_goodness_of_fit_ref 0.999
_refine_ls_hydrogen_treatment constr
_refine_ls_matrix_type full
_refine_ls_number_parameters 1958
_refine_ls_number_reflns 24259
_refine_ls_number_restraints 53
_refine_ls_restrained_S_all 1.046
_refine_ls_R_factor_all 0.1277
_refine_ls_R_factor_gt 0.0832
_refine_ls_shift/su_max 0.023
_refine_ls_shift/su_mean 0.000
_refine_ls_structure_factor_coef Fsqd
_refine_ls_weighting_details 'calc w=1/[\s^2^(Fo^2^)+(0.0930P)^2^+0.0000P] where P=(Fo^2^+2Fc^2^)/3'
_refine_ls_weighting_scheme calc
_refine_ls_wR_factor_gt 0.1797
_refine_ls_wR_factor_ref 0.2086
_reflns_number_gt 15725
_reflns_number_total 24259
_reflns_threshold_expression >2sigma(I)
_cod_data_source_file ja103774j_si_003.cif
_cod_data_source_block 1CyD
_cod_original_cell_volume 3582.9(15)
_cod_database_code 4102632

loop_
_symmetry_equiv_pos_as_xyz
'x, y, z'

loop_
_atom_site_label
_atom_site_type_symbol
_atom_site_fract_x
_atom_site_fract_y
_atom_site_fract_z
_atom_site_U_iso_or_equiv
_atom_site_adp_type
_atom_site_occupancy
_atom_site_symmetry_multiplicity
_atom_site_calc_flag
_atom_site_refinement_flags
_atom_site_disorder_assembly
_atom_site_disorder_group
Fe1 Fe -0.48266(8) -0.20733(9) -0.32009(8) 0.0297(3) Uani 1 1 d . . .
Fe2 Fe -0.55906(8) -0.34444(9) -0.46914(8) 0.0300(3) Uani 1 1 d . . .
S1 S -0.63993(15) -0.28240(18) -0.37555(15) 0.0328(5) Uani 1 1 d . . .
S2 S -0.47683(15) -0.36370(17) -0.36254(15) 0.0317(5) Uani 1 1 d . . .
S3 S -0.52317(18) -0.0714(2) 0.08782(16) 0.0422(6) Uani 1 1 d . . .
Na1 Na -0.3056(4) -0.7243(4) -0.3339(5) 0.028(2) Uani 0.71(2) 1 d P . -1
Na1' Na -0.2837(10) -0.7394(14) -0.3859(18) 0.055(7) Uani 0.29(2) 1 d P . -2
O1 O -0.4076(5) -0.1114(5) -0.1322(4) 0.0423(17) Uani 1 1 d . . .
O2 O -0.5115(5) -0.0323(6) -0.3315(5) 0.0505(19) Uani 1 1 d . . .
O3 O -0.2988(5) -0.1476(5) -0.3427(4) 0.0440(17) Uani 1 1 d . . .
O4 O -0.6914(5) -0.5365(6) -0.5976(5) 0.056(2) Uani 1 1 d . . .
O5 O -0.4158(5) -0.3644(6) -0.5608(5) 0.054(2) Uani 1 1 d . . .
O6 O -0.6117(5) -0.2406(6) -0.5667(5) 0.0491(19) Uani 1 1 d . . .
O7 O -0.5528(6) -0.1229(6) 0.1349(5) 0.066(2) Uani 1 1 d . . .
O8 O -0.5685(5) 0.0017(6) 0.0901(5) 0.056(2) Uani 1 1 d . . .
O9 O -0.4214(5) -0.0244(6) 0.1148(5) 0.060(2) Uani 1 1 d . . .
N1 N -0.6157(5) -0.3809(6) -0.2756(5) 0.0328(18) Uani 1 1 d . . .
C1 C -0.4387(6) -0.1484(7) -0.2018(7) 0.036(2) Uani 1 1 d . . .
C2 C -0.5022(5) -0.1050(7) -0.3288(5) 0.029(2) Uani 1 1 d . . .
C3 C -0.3712(7) -0.1715(7) -0.3337(6) 0.033(2) Uani 1 1 d . . .
C4 C -0.6409(7) -0.4619(8) -0.5455(6) 0.034(2) Uani 1 1 d . . .
C5 C -0.4689(6) -0.3574(8) -0.5235(6) 0.037(2) Uani 1 1 d . . .
C6 C -0.5918(6) -0.2795(7) -0.5261(7) 0.037(2) Uani 1 1 d . . .
C7 C -0.5471(7) -0.4249(7) -0.3119(6) 0.042(2) Uani 1 1 d . . .
H7B H -0.5396 -0.4832 -0.3092 0.050 Uiso 1 1 calc R . .
C8 C -0.6822(7) -0.3772(7) -0.3388(6) 0.040(2) Uani 1 1 d . . .
H8B H -0.7352 -0.3645 -0.3152 0.048 Uiso 1 1 calc R . .
H8C H -0.7059 -0.4435 -0.3895 0.048 Uiso 1 1 calc R . .
C9 C -0.5925(6) -0.3071(7) -0.1903(6) 0.033(2) Uani 1 1 d . . .
C10 C -0.5326(6) -0.3115(7) -0.1242(6) 0.033(2) Uani 1 1 d . . .
H10A H -0.5063 -0.3641 -0.1374 0.040 Uiso 1 1 calc R . .
C11 C -0.5119(7) -0.2396(7) -0.0402(6) 0.035(2) Uani 1 1 d . . .
H11A H -0.4718 -0.2441 0.0038 0.042 Uiso 1 1 calc R . .
C12 C -0.5482(6) -0.1611(7) -0.0185(6) 0.035(2) Uani 1 1 d . . .
C13 C -0.6042(6) -0.1538(7) -0.0850(6) 0.032(2) Uani 1 1 d . . .
H13A H -0.6259 -0.0980 -0.0725 0.039 Uiso 1 1 calc R . .
C14 C -0.6273(6) -0.2264(8) -0.1668(6) 0.037(2) Uani 1 1 d . . .
H14A H -0.6688 -0.2224 -0.2101 0.045 Uiso 1 1 calc R . .
O1A O -0.5752(4) -0.0025(4) -0.6269(3) 0.0237(13) Uani 1 1 d . . .
O2A O -0.4693(4) -0.0266(4) -0.5352(3) 0.0241(13) Uani 1 1 d . . .
O3A O -0.4920(4) 0.1337(4) -0.3934(3) 0.0240(13) Uani 1 1 d . . .
H3AA H -0.4452 0.1143 -0.3948 0.036 Uiso 1 1 calc R . .
O4A O -0.6769(4) 0.0217(5) -0.4161(4) 0.0340(15) Uani 1 1 d . . .
H4AA H -0.7282 -0.0221 -0.4299 0.051 Uiso 1 1 calc R . .
O5A O -0.7606(4) -0.0517(4) -0.7293(4) 0.0301(14) Uani 1 1 d . . .
H5AA H -0.8059 -0.0787 -0.7731 0.045 Uiso 1 1 calc R . .
O6A O -0.2710(4) -0.0916(5) -0.6116(4) 0.0294(14) Uani 1 1 d . . .
O7A O -0.2462(4) -0.1707(4) -0.5258(4) 0.0269(13) Uani 1 1 d . . .
O8A O -0.1669(4) 0.0098(4) -0.3798(4) 0.0298(14) Uani 1 1 d . . .
H8AA H -0.1340 0.0694 -0.3483 0.045 Uiso 1 1 calc R . .
O9A O -0.3273(4) 0.0774(4) -0.3853(4) 0.0272(13) Uani 1 1 d . . .
H9AA H -0.3006 0.0811 -0.3384 0.041 Uiso 1 1 calc R . .
O10A O -0.4116(5) -0.2064(5) -0.7657(4) 0.0469(18) Uani 1 1 d . . .
H10B H -0.4077 -0.1980 -0.8095 0.070 Uiso 1 1 calc R . .
O11A O -0.1824(4) -0.3997(4) -0.6176(3) 0.0243(13) Uani 1 1 d . . .
O12A O -0.2793(4) -0.4597(4) -0.5456(4) 0.0251(13) Uani 1 1 d . . .
O13A O -0.1347(4) -0.3562(4) -0.3934(3) 0.0240(13) Uani 1 1 d . . .
H13B H -0.0800 -0.3505 -0.3712 0.036 Uiso 1 1 calc R . .
O14A O -0.1273(4) -0.1615(4) -0.3788(4) 0.0290(14) Uani 1 1 d . . .
H14B H -0.1635 -0.1371 -0.3518 0.044 Uiso 1 1 calc R . .
O15A O -0.1071(4) -0.2579(4) -0.6775(4) 0.0302(14) Uani 1 1 d . . .
H15A H -0.0984 -0.2471 -0.7193 0.045 Uiso 1 1 calc R . .
O16A O -0.4355(4) -0.7158(4) -0.6694(4) 0.0310(14) Uani 1 1 d . . .
O17A O -0.5456(4) -0.6952(4) -0.5917(4) 0.0257(13) Uani 1 1 d . . .
O18A O -0.4297(4) -0.6981(4) -0.4556(4) 0.0294(14) Uani 1 1 d . . .
O19A O -0.2769(4) -0.5258(4) -0.4196(4) 0.0298(14) Uani 1 1 d . . .
H19A H -0.2960 -0.5304 -0.3786 0.045 Uiso 1 1 calc R . .
O20A O -0.2804(5) -0.6425(6) -0.7298(4) 0.0472(18) Uani 1 1 d . . .
H20A H -0.2639 -0.6423 -0.7732 0.071 Uiso 1 1 calc R . .
O21A O -0.7906(4) -0.8422(4) -0.7092(4) 0.0280(14) Uani 1 1 d . . .
O22A O -0.8334(4) -0.7083(4) -0.6237(4) 0.0269(13) Uani 1 1 d . . .
O23A O -0.8155(4) -0.7664(4) -0.4912(4) 0.0303(14) Uani 1 1 d . . .
H23A H -0.8443 -0.7277 -0.4958 0.045 Uiso 1 1 calc R . .
O24A O -0.6188(4) -0.7219(4) -0.4633(4) 0.0293(14) Uani 1 1 d . . .
H24G H -0.5680 -0.7347 -0.4658 0.035 Uiso 1 1 d R . .
O25A O -0.6544(4) -0.9251(4) -0.7783(4) 0.0309(14) Uani 1 1 d . . .
H25A H -0.6029 -0.9127 -0.7453 0.046 Uiso 1 1 calc R . .
O26A O -1.0075(4) -0.6207(4) -0.7135(3) 0.0255(13) Uani 1 1 d . . .
O27A O -0.9222(4) -0.4565(4) -0.6163(4) 0.0271(13) Uani 1 1 d . . .
O28A O -1.0038(4) -0.4979(5) -0.4887(4) 0.0330(15) Uani 1 1 d . . .
H28A H -0.9765 -0.4410 -0.4831 0.050 Uiso 1 1 calc R . .
O29A O -0.9138(4) -0.6351(5) -0.4874(4) 0.0349(15) Uani 1 1 d . . .
H29A H -0.9417 -0.6146 -0.4487 0.042 Uiso 1 1 d R . .
O30A O -0.9609(5) -0.7225(5) -0.8622(5) 0.0454(17) Uani 1 1 d . . .
H30A H -0.9565 -0.7690 -0.9059 0.068 Uiso 1 1 calc R . .
O31A O -0.9024(4) -0.2506(4) -0.6755(4) 0.0265(14) Uani 1 1 d . . .
O32A O -0.7594(3) -0.1525(4) -0.5759(3) 0.0220(12) Uani 1 1 d . . .
O33A O -0.8421(4) -0.1055(4) -0.4438(4) 0.0307(14) Uani 1 1 d . . .
H33A H -0.8670 -0.0960 -0.4024 0.037 Uiso 1 1 d R . .
O34A O -0.9133(4) -0.2953(4) -0.4604(4) 0.0319(14) Uani 1 1 d . . .
H34A H -0.9471 -0.3538 -0.4734 0.038 Uiso 1 1 d R . .
O35A O -1.0473(4) -0.4085(5) -0.7893(4) 0.0327(14) Uani 1 1 d . . .
H35A H -1.0624 -0.3859 -0.7430 0.049 Uiso 1 1 calc R . .
C1A C -0.5100(5) 0.0431(6) -0.5463(5) 0.0232(19) Uani 1 1 d . . .
H1AA H -0.4605 0.1009 -0.5422 0.028 Uiso 1 1 calc R . .
C2A C -0.5573(6) 0.0793(6) -0.4749(5) 0.0231(19) Uani 1 1 d . . .
H2AA H -0.5896 0.1249 -0.4849 0.028 Uiso 1 1 calc R . .
C3A C -0.6303(6) -0.0096(6) -0.4815(5) 0.0250(19) Uani 1 1 d . . .
H3AB H -0.5990 -0.0567 -0.4732 0.030 Uiso 1 1 calc R . .
C4A C -0.6980(5) -0.0627(6) -0.5705(5) 0.0231(19) Uani 1 1 d . . .
H4AB H -0.7354 -0.0191 -0.5761 0.028 Uiso 1 1 calc R . .
C5A C -0.6511(6) -0.0887(7) -0.6429(6) 0.028(2) Uani 1 1 d . . .
H5AB H -0.6254 -0.1434 -0.6449 0.033 Uiso 1 1 calc R . .
C6A C -0.7147(6) -0.1218(6) -0.7293(5) 0.0243(19) Uani 1 1 d . . .
H6AA H -0.6784 -0.1313 -0.7724 0.029 Uiso 1 1 calc R . .
H6AB H -0.7616 -0.1868 -0.7463 0.029 Uiso 1 1 calc R . .
C7A C -0.2162(6) -0.0828(6) -0.5352(6) 0.030(2) Uani 1 1 d . . .
H7AA H -0.1503 -0.0714 -0.5382 0.037 Uiso 1 1 calc R . .
C8A C -0.2201(5) 0.0021(6) -0.4576(5) 0.026(2) Uani 1 1 d . . .
H8AB H -0.1926 0.0648 -0.4618 0.031 Uiso 1 1 calc R . .
C9A C -0.3206(6) -0.0050(7) -0.4530(6) 0.029(2) Uani 1 1 d . . .
H9AB H -0.3487 -0.0662 -0.4469 0.035 Uiso 1 1 calc R . .
C10A C -0.3740(5) -0.0147(7) -0.5383(6) 0.027(2) Uani 1 1 d . . .
H10C H -0.3477 0.0465 -0.5450 0.032 Uiso 1 1 calc R . .
C11A C -0.3691(6) -0.1056(7) -0.6125(6) 0.028(2) Uani 1 1 d . . .
H11B H -0.3961 -0.1671 -0.6063 0.033 Uiso 1 1 calc R . .
C12A C -0.4159(7) -0.1171(8) -0.6990(6) 0.037(2) Uani 1 1 d . . .
H12A H -0.4816 -0.1202 -0.7022 0.045 Uiso 1 1 calc R . .
H12B H -0.3847 -0.0588 -0.7069 0.045 Uiso 1 1 calc R . .
C13A C -0.1855(5) -0.4223(6) -0.5484(5) 0.027(2) Uani 1 1 d . . .
H13C H -0.1543 -0.4739 -0.5540 0.032 Uiso 1 1 calc R . .
C14A C -0.1362(6) -0.3317(6) -0.4653(5) 0.026(2) Uani 1 1 d . . .
H14C H -0.0707 -0.3056 -0.4662 0.032 Uiso 1 1 calc R . .
C15A C -0.1809(6) -0.2535(6) -0.4553(5) 0.0259(19) Uani 1 1 d . . .
H15B H -0.2451 -0.2766 -0.4500 0.031 Uiso 1 1 calc R . .
C16A C -0.1863(6) -0.2331(6) -0.5336(5) 0.0234(19) Uani 1 1 d . . .
H16A H -0.1229 -0.1948 -0.5309 0.028 Uiso 1 1 calc R . .
C17A C -0.2238(5) -0.3268(6) -0.6180(5) 0.0218(18) Uani 1 1 d . . .
H17A H -0.2925 -0.3545 -0.6289 0.026 Uiso 1 1 calc R . .
C18A C -0.2037(6) -0.3021(7) -0.6911(6) 0.030(2) Uani 1 1 d . . .
H18A H -0.2274 -0.3640 -0.7461 0.036 Uiso 1 1 calc R . .
H18B H -0.2371 -0.2558 -0.6958 0.036 Uiso 1 1 calc R . .
C19A C -0.4711(5) -0.7319(7) -0.6039(5) 0.0240(19) Uani 1 1 d . . .
H19B H -0.4928 -0.8052 -0.6217 0.029 Uiso 1 1 calc R . .
C20A C -0.3947(6) -0.6813(6) -0.5210(6) 0.027(2) Uani 1 1 d . . .
H20B H -0.3446 -0.7128 -0.5307 0.032 Uiso 1 1 calc R . .
C21A C -0.3526(6) -0.5708(6) -0.4947(5) 0.027(2) Uani 1 1 d . . .
H21A H -0.4010 -0.5370 -0.4835 0.033 Uiso 1 1 calc R . .
C22A C -0.3178(5) -0.5606(6) -0.5667(5) 0.0233(18) Uani 1 1 d . . .
H22A H -0.2684 -0.5932 -0.5760 0.028 Uiso 1 1 calc R . .
C23A C -0.3953(6) -0.6115(6) -0.6480(5) 0.0259(19) Uani 1 1 d . . .
H23B H -0.4444 -0.5782 -0.6398 0.031 Uiso 1 1 calc R . .
C24A C -0.3636(7) -0.6112(8) -0.7253(6) 0.043(3) Uani 1 1 d . . .
H24B H -0.4139 -0.6571 -0.7784 0.052 Uiso 1 1 calc R . .
H24C H -0.3498 -0.5434 -0.7213 0.052 Uiso 1 1 calc R . .
C25A C -0.8315(6) -0.8049(7) -0.6413(5) 0.028(2) Uani 1 1 d . . .
H25B H -0.8962 -0.8502 -0.6566 0.034 Uiso 1 1 calc R . .
C26A C -0.7751(6) -0.7972(7) -0.5596(6) 0.028(2) Uani 1 1 d . . .
H26A H -0.7708 -0.8648 -0.5713 0.033 Uiso 1 1 calc R . .
C27A C -0.6765(5) -0.7268(6) -0.5358(5) 0.0225(18) Uani 1 1 d . . .
H27A H -0.6788 -0.6586 -0.5247 0.027 Uiso 1 1 calc R . .
C28A C -0.6360(5) -0.7684(6) -0.6132(5) 0.0226(18) Uani 1 1 d . . .
H28B H -0.6279 -0.8336 -0.6207 0.027 Uiso 1 1 calc R . .
C29A C -0.6980(5) -0.7818(6) -0.6955(5) 0.0220(18) Uani 1 1 d . . .
H29B H -0.6988 -0.7152 -0.6908 0.026 Uiso 1 1 calc R . .
C30A C -0.6663(6) -0.8359(6) -0.7735(5) 0.027(2) Uani 1 1 d . . .
H30B H -0.7128 -0.8506 -0.8260 0.032 Uiso 1 1 calc R . .
H30C H -0.6068 -0.7921 -0.7713 0.032 Uiso 1 1 calc R . .
C31A C -1.0041(6) -0.5393(6) -0.6379(5) 0.027(2) Uani 1 1 d . . .
H31A H -1.0608 -0.5192 -0.6470 0.033 Uiso 1 1 calc R . .
C32A C -1.0006(6) -0.5682(6) -0.5643(5) 0.0227(18) Uani 1 1 d . . .
H32A H -1.0570 -0.6270 -0.5830 0.027 Uiso 1 1 calc R . .
C33A C -0.9178(6) -0.6036(7) -0.5537(5) 0.0259(19) Uani 1 1 d . . .
H33B H -0.8600 -0.5473 -0.5376 0.031 Uiso 1 1 calc R . .
C34A C -0.9210(5) -0.6884(6) -0.6350(5) 0.0230(19) Uani 1 1 d . . .
H34B H -0.9733 -0.7488 -0.6478 0.028 Uiso 1 1 calc R . .
C35A C -0.9330(6) -0.6610(6) -0.7108(6) 0.028(2) Uani 1 1 d . . .
H35B H -0.8742 -0.6106 -0.7035 0.033 Uiso 1 1 calc R . .
C36A C -0.9550(7) -0.7482(8) -0.7934(6) 0.039(2) Uani 1 1 d . . .
H36A H -0.9065 -0.7808 -0.7931 0.047 Uiso 1 1 calc R . .
H36B H -1.0150 -0.7965 -0.8021 0.047 Uiso 1 1 calc R . .
C37A C -0.8563(5) -0.1689(6) -0.5958(5) 0.0239(19) Uani 1 1 d . . .
H37A H -0.8687 -0.1079 -0.5957 0.029 Uiso 1 1 calc R . .
C38A C -0.8905(6) -0.1884(6) -0.5243(5) 0.0250(19) Uani 1 1 d . . .
H38A H -0.9579 -0.1944 -0.5340 0.030 Uiso 1 1 calc R . .
C39A C -0.8806(5) -0.2812(6) -0.5259(5) 0.0254(19) Uani 1 1 d . . .
H39A H -0.8134 -0.2759 -0.5156 0.030 Uiso 1 1 calc R . .
C40A C -0.9327(6) -0.3670(6) -0.6125(6) 0.0251(19) Uani 1 1 d . . .
H40A H -1.0002 -0.3733 -0.6210 0.030 Uiso 1 1 calc R . .
C41A C -0.9002(6) -0.3448(7) -0.6838(5) 0.028(2) Uani 1 1 d . . .
H41A H -0.8344 -0.3446 -0.6781 0.034 Uiso 1 1 calc R . .
C42A C -0.9551(6) -0.4199(7) -0.7722(5) 0.028(2) Uani 1 1 d . . .
H42A H -0.9227 -0.4105 -0.8144 0.033 Uiso 1 1 calc R . .
H42B H -0.9614 -0.4878 -0.7782 0.033 Uiso 1 1 calc R . .
O1B O -0.9084(4) -0.1947(4) -0.0836(4) 0.0258(13) Uani 1 1 d . . .
O2B O -0.8541(4) -0.3201(4) -0.1631(4) 0.0238(13) Uani 1 1 d . . .
O3B O -0.9632(4) -0.3409(4) -0.3136(3) 0.0249(13) Uani 1 1 d . . .
H3BA H -0.9448 -0.3847 -0.3057 0.037 Uiso 1 1 calc R . .
O4B O -0.8742(4) -0.1521(5) -0.2949(4) 0.0325(14) Uani 1 1 d . . .
H4BA H -0.8856 -0.2031 -0.3417 0.049 Uiso 1 1 calc R . .
O5B O -0.8801(4) 0.0164(4) 0.0172(4) 0.0314(14) Uani 1 1 d . . .
H5BA H -0.8612 0.0739 0.0587 0.047 Uiso 1 1 calc R . .
O6B O -0.8134(5) -0.4994(5) -0.0860(4) 0.0366(15) Uani 1 1 d . . .
O7B O -0.7057(4) -0.5343(4) -0.1644(4) 0.0289(14) Uani 1 1 d . . .
O8B O -0.8465(4) -0.6553(4) -0.3140(4) 0.0340(15) Uani 1 1 d . . .
H8BA H -0.8975 -0.6952 -0.3489 0.051 Uiso 1 1 calc R . .
O9B O -0.9170(4) -0.5040(4) -0.3189(4) 0.0323(14) Uani 1 1 d . . .
H9BA H -0.9705 -0.5121 -0.3114 0.048 Uiso 1 1 calc R . .
O10B O -0.9265(6) -0.3952(7) -0.0073(6) 0.077(3) Uani 1 1 d . . .
H10D H -0.9416 -0.3602 0.0360 0.116 Uiso 1 1 calc R . .
O11B O -0.4951(4) -0.5755(4) -0.0748(4) 0.0260(13) Uani 1 1 d . . .
O12B O -0.4164(4) -0.4920(4) -0.1426(4) 0.0250(13) Uani 1 1 d . . .
O13B O -0.4845(4) -0.6660(4) -0.2982(4) 0.0297(14) Uani 1 1 d . . .
H13D H -0.4346 -0.6190 -0.2810 0.045 Uiso 1 1 calc R . .
O14B O -0.6741(4) -0.6723(4) -0.3143(4) 0.0318(14) Uani 1 1 d . . .
H14D H -0.6491 -0.6821 -0.3551 0.048 Uiso 1 1 calc R . .
O15B O -0.6501(4) -0.6383(5) -0.0176(4) 0.0372(15) Uani 1 1 d . . .
H15C H -0.6901 -0.6404 0.0100 0.056 Uiso 1 1 calc R . .
O16B O -0.1813(4) -0.3145(4) -0.0215(4) 0.0268(13) Uani 1 1 d . . .
O17B O -0.1896(4) -0.2264(4) -0.1010(4) 0.0273(13) Uani 1 1 d . . .
O18B O -0.1546(4) -0.3739(4) -0.2364(3) 0.0270(13) Uani 1 1 d . . .
H18C H -0.1348 -0.4198 -0.2651 0.040 Uiso 1 1 calc R . .
O19B O -0.3195(4) -0.5284(4) -0.2715(4) 0.0318(14) Uani 1 1 d . . .
O20B O -0.2605(5) -0.4417(7) 0.0474(5) 0.060(2) Uani 1 1 d . . .
H20C H -0.2699 -0.4484 0.0908 0.091 Uiso 1 1 calc R . .
O21B O -0.0902(4) 0.0465(4) 0.0098(4) 0.0262(13) Uani 1 1 d . . .
O22B O -0.2077(4) 0.0538(4) -0.0867(4) 0.0274(13) Uani 1 1 d . . .
O23B O -0.1085(4) 0.0118(4) -0.2088(4) 0.0310(14) Uani 1 1 d . . .
H23C H -0.0598 0.0491 -0.2096 0.046 Uiso 1 1 calc R . .
O24B O -0.1296(4) -0.1828(4) -0.2296(4) 0.0312(14) Uani 1 1 d . . .
H24A H -0.1178 -0.2324 -0.2257 0.037 Uiso 1 1 d R . .
O25B O -0.0080(4) -0.0510(5) 0.0889(4) 0.0373(16) Uani 1 1 d . . .
H25C H -0.0027 -0.1049 0.0547 0.056 Uiso 1 1 calc R . .
O26B O -0.3186(4) 0.2424(5) 0.0043(4) 0.0324(14) Uani 1 1 d . . .
O27B O -0.4571(4) 0.1448(4) -0.1025(3) 0.0241(13) Uani 1 1 d . . .
O28B O -0.3851(4) 0.2005(4) -0.2190(4) 0.0306(14) Uani 1 1 d . . .
H28C H -0.4410 0.1788 -0.2203 0.046 Uiso 1 1 calc R . .
O29B O -0.2441(4) 0.1068(5) -0.2217(4) 0.0315(14) Uani 1 1 d . . .
H29C H -0.1886 0.1065 -0.2095 0.038 Uiso 1 1 d R . .
O30B O -0.1390(6) 0.2754(7) 0.1011(6) 0.054(3) Uani 0.806(10) 1 d P A -1
H30D H -0.1540 0.3275 0.1126 0.081 Uiso 1 1 calc R A -1
O30' O -0.303(2) 0.171(3) 0.1253(16) 0.054(3) Uani 0.194(10) 1 d P A -2
O31B O -0.6699(4) 0.1440(4) -0.0277(4) 0.0288(14) Uani 1 1 d . . .
O32B O -0.7430(4) -0.0212(4) -0.1311(3) 0.0264(13) Uani 1 1 d . . .
O33B O -0.7771(4) 0.0437(5) -0.2558(4) 0.0361(15) Uani 1 1 d . . .
H33C H -0.7994 -0.0123 -0.2577 0.054 Uiso 1 1 calc R . .
O34B O -0.5819(4) 0.1281(4) -0.2423(4) 0.0297(14) Uani 1 1 d . . .
H34C H -0.6167 0.0893 -0.2920 0.045 Uiso 1 1 calc R . .
O35B O -0.5230(4) 0.3133(4) 0.0797(4) 0.0349(15) Uani 1 1 d . . .
H35C H -0.5230 0.3449 0.1311 0.052 Uiso 1 1 calc R . .
C1B C -0.9269(5) -0.2783(6) -0.1608(5) 0.0235(19) Uani 1 1 d . . .
H1BA H -0.9852 -0.3290 -0.1677 0.028 Uiso 1 1 calc R . .
C2B C -0.9396(5) -0.2551(6) -0.2348(5) 0.0244(19) Uani 1 1 d . . .
H2BA H -0.9928 -0.2278 -0.2341 0.029 Uiso 1 1 calc R . .
C3B C -0.8561(6) -0.1762(6) -0.2262(6) 0.026(2) Uani 1 1 d . . .
H3BB H -0.8026 -0.2032 -0.2297 0.032 Uiso 1 1 calc R . .
C4B C -0.8326(6) -0.0883(6) -0.1412(5) 0.0264(19) Uani 1 1 d . . .
H4BB H -0.8808 -0.0542 -0.1403 0.032 Uiso 1 1 calc R . .
C5B C -0.8243(5) -0.1155(6) -0.0665(5) 0.0246(19) Uani 1 1 d . . .
H5BB H -0.7701 -0.1409 -0.0632 0.030 Uiso 1 1 calc R . .
C6B C -0.8117(6) -0.0306(7) 0.0189(5) 0.028(2) Uani 1 1 d . . .
H6BA H -0.8142 -0.0556 0.0626 0.034 Uiso 1 1 calc R . .
H6BB H -0.7497 0.0189 0.0362 0.034 Uiso 1 1 calc R . .
C7B C -0.7997(5) -0.5701(6) -0.1605(5) 0.0242(19) Uani 1 1 d . . .
H7BA H -0.8096 -0.6348 -0.1575 0.029 Uiso 1 1 calc R . .
C8B C -0.8629(6) -0.5858(6) -0.2396(5) 0.026(2) Uani 1 1 d . . .
H8BB H -0.9281 -0.6135 -0.2386 0.032 Uiso 1 1 calc R . .
C9B C -0.8529(6) -0.4876(6) -0.2439(6) 0.0261(19) Uani 1 1 d . . .
H9BB H -0.7884 -0.4601 -0.2467 0.031 Uiso 1 1 calc R . .
C10B C -0.8686(6) -0.4150(6) -0.1622(6) 0.028(2) Uani 1 1 d . . .
H10E H -0.9346 -0.4407 -0.1621 0.034 Uiso 1 1 calc R . .
C11B C -0.8065(7) -0.4047(7) -0.0832(6) 0.033(2) Uani 1 1 d . . .
H11C H -0.7409 -0.3709 -0.0790 0.040 Uiso 1 1 calc R . .
C12B C -0.8303(8) -0.3463(8) -0.0012(7) 0.046(3) Uani 1 1 d . . .
H12C H -0.7880 -0.3432 0.0488 0.055 Uiso 1 1 calc R . .
H12D H -0.8226 -0.2773 0.0072 0.055 Uiso 1 1 calc R . .
C13B C -0.4541(6) -0.5846(6) -0.1428(5) 0.0246(19) Uani 1 1 d . . .
H13E H -0.4036 -0.6149 -0.1382 0.030 Uiso 1 1 calc R . .
C14B C -0.5277(6) -0.6529(7) -0.2286(5) 0.029(2) Uani 1 1 d . . .
H14E H -0.5540 -0.7193 -0.2301 0.035 Uiso 1 1 calc R . .
C15B C -0.6052(6) -0.6081(7) -0.2346(5) 0.029(2) Uani 1 1 d . . .
H15D H -0.5788 -0.5424 -0.2343 0.034 Uiso 1 1 calc R . .
C16B C -0.6438(6) -0.5913(6) -0.1612(5) 0.0240(19) Uani 1 1 d . . .
H16B H -0.6801 -0.6570 -0.1663 0.029 Uiso 1 1 calc R . .
C17B C -0.5704(6) -0.5335(6) -0.0741(6) 0.0255(19) Uani 1 1 d . . .
H17B H -0.5453 -0.4622 -0.0621 0.031 Uiso 1 1 calc R . .
C18B C -0.6091(6) -0.5386(6) -0.0018(5) 0.029(2) Uani 1 1 d . . .
H18D H -0.5586 -0.5039 0.0523 0.035 Uiso 1 1 calc R . .
H18E H -0.6563 -0.5037 0.0055 0.035 Uiso 1 1 calc R . .
C19B C -0.1545(6) -0.2958(6) -0.0867(6) 0.029(2) Uani 1 1 d . . .
H19C H -0.0852 -0.2689 -0.0701 0.035 Uiso 1 1 calc R . .
C20B C -0.1854(6) -0.3929(7) -0.1707(5) 0.026(2) Uani 1 1 d . . .
H20D H -0.1570 -0.4412 -0.1611 0.031 Uiso 1 1 calc R . .
C21B C -0.2913(6) -0.4372(7) -0.1956(5) 0.026(2) Uani 1 1 d . . .
H21B H -0.3206 -0.3898 -0.2057 0.031 Uiso 1 1 calc R . .
C22B C -0.3156(6) -0.4513(6) -0.1200(5) 0.0242(19) Uani 1 1 d . . .
H22B H -0.2874 -0.5001 -0.1111 0.029 Uiso 1 1 calc R . .
C23B C -0.2822(6) -0.3556(6) -0.0392(6) 0.028(2) Uani 1 1 d . . .
H23D H -0.3124 -0.3076 -0.0471 0.033 Uiso 1 1 calc R . .
C24B C -0.2984(7) -0.3664(8) 0.0401(6) 0.042(3) Uani 1 1 d . . .
H24E H -0.2678 -0.3019 0.0920 0.050 Uiso 1 1 calc R . .
H24F H -0.3658 -0.3860 0.0355 0.050 Uiso 1 1 calc R . .
C25B C -0.1106(5) 0.0655(6) -0.0596(5) 0.0239(19) Uani 1 1 d . . .
H25D H -0.0726 0.1348 -0.0449 0.029 Uiso 1 1 calc R . .
C26B C -0.0897(5) -0.0089(6) -0.1376(5) 0.0233(19) Uani 1 1 d . . .
H26B H -0.0227 -0.0041 -0.1227 0.028 Uiso 1 1 calc R . .
C27B C -0.1496(6) -0.1132(6) -0.1602(6) 0.028(2) Uani 1 1 d . . .
H27B H -0.2167 -0.1188 -0.1753 0.033 Uiso 1 1 calc R . .
C28B C -0.1270(6) -0.1317(6) -0.0825(5) 0.0226(18) Uani 1 1 d . . .
H28D H -0.0616 -0.1332 -0.0714 0.027 Uiso 1 1 calc R . .
C29B C -0.1397(5) -0.0511(6) -0.0013(5) 0.0216(18) Uani 1 1 d . . .
H29D H -0.2072 -0.0583 -0.0087 0.026 Uiso 1 1 calc R . .
C30B C -0.1028(6) -0.0592(7) 0.0783(6) 0.033(2) Uani 1 1 d . . .
H30E H -0.1106 -0.0055 0.1289 0.039 Uiso 1 1 calc R . .
H30F H -0.1380 -0.1241 0.0740 0.039 Uiso 1 1 calc R . .
C31B C -0.3760(5) 0.2291(6) -0.0724(6) 0.026(2) Uani 1 1 d . . .
H31B H -0.3951 0.2900 -0.0611 0.032 Uiso 1 1 calc R . .
C32B C -0.3273(6) 0.2110(7) -0.1432(6) 0.035(2) Uani 1 1 d . . .
H32B H -0.2716 0.2709 -0.1232 0.042 Uiso 1 1 calc R . .
C33B C -0.2933(6) 0.1226(6) -0.1576(5) 0.0264(19) Uani 1 1 d . . .
H33D H -0.3485 0.0621 -0.1782 0.032 Uiso 1 1 calc R . .
C34B C -0.2343(6) 0.1391(7) -0.0731(6) 0.031(2) Uani 1 1 d . . .
H34D H -0.1771 0.1972 -0.0540 0.038 Uiso 1 1 calc R . .
C35B C -0.2849(7) 0.1607(7) -0.0049(6) 0.038(2) Uani 1 1 d . A .
H35D H -0.3386 0.1002 -0.0207 0.045 Uiso 1 1 calc R . .
C36B C -0.2225(10) 0.1905(10) 0.0838(7) 0.066(4) Uani 1 1 d . . .
H36C H -0.2562 0.2111 0.1284 0.079 Uiso 1 1 d R A -1
H36D H -0.2033 0.1335 0.0840 0.079 Uiso 1 1 d R A -1
C37B C -0.7366(6) 0.0795(6) -0.1082(6) 0.031(2) Uani 1 1 d . . .
H37B H -0.7986 0.0879 -0.1035 0.037 Uiso 1 1 calc R . .
C38B C -0.7092(6) 0.1077(6) -0.1759(6) 0.027(2) Uani 1 1 d . . .
H38B H -0.7068 0.1783 -0.1597 0.033 Uiso 1 1 calc R . .
C39B C -0.6131(5) 0.0973(6) -0.1825(5) 0.0245(19) Uani 1 1 d . . .
H39B H -0.6155 0.0265 -0.2000 0.029 Uiso 1 1 calc R . .
C40B C -0.5450(5) 0.1628(6) -0.0965(5) 0.0252(19) Uani 1 1 d . . .
H40B H -0.5376 0.2343 -0.0818 0.030 Uiso 1 1 calc R . .
C41B C -0.5759(5) 0.1393(7) -0.0258(5) 0.0252(19) Uani 1 1 d . . .
H41B H -0.5740 0.0715 -0.0353 0.030 Uiso 1 1 calc R . .
C42B C -0.5189(6) 0.2156(7) 0.0639(6) 0.034(2) Uani 1 1 d . . .
H42C H -0.5428 0.1972 0.1065 0.040 Uiso 1 1 calc R . .
H42D H -0.4536 0.2162 0.0709 0.040 Uiso 1 1 calc R . .
O1W O -0.7938(6) 0.1379(5) -0.3621(5) 0.067(2) Uani 1 1 d . . .
O2W O -0.1939(4) -0.5650(5) -0.8226(4) 0.0428(17) Uani 1 1 d . . .
O3W O -0.9457(4) -0.1117(5) -0.7940(4) 0.0415(17) Uani 1 1 d . . .
O4W O -0.3613(4) -0.5380(5) 0.1207(4) 0.0410(16) Uani 1 1 d . . .
O5W O -0.9660(4) -0.0288(5) -0.3708(4) 0.0278(19) Uani 0.843(11) 1 d P . .
O6W O -1.0272(4) -0.0719(5) -0.6616(4) 0.0440(17) Uani 1 1 d . . .
O7W O -0.8306(5) -0.7220(6) -0.0536(5) 0.057(2) Uani 1 1 d . . .
O8W O -0.9475(5) 0.1335(6) -0.2088(5) 0.042(2) Uani 0.843(11) 1 d P B -1
O8' O -0.984(3) 0.139(3) -0.266(3) 0.042(2) Uani 0.157(11) 1 d P B -2
O9W O -0.8305(6) -0.7847(6) 0.0670(6) 0.062(2) Uani 1 1 d . . .
O10W O -0.6439(7) -0.6562(6) -0.8237(6) 0.071(3) Uani 1 1 d . . .
O11W O -1.0317(5) -0.3173(5) 0.1032(4) 0.0494(18) Uani 1 1 d . . .
O12W O -0.6008(5) -0.4547(6) -0.7241(5) 0.062(2) Uani 1 1 d . . .
O13W O -0.9648(6) 0.0549(6) -0.4883(5) 0.067(2) Uani 1 1 d . . .
O14W O -0.4362(6) -0.3962(6) -0.7714(5) 0.069(2) Uani 1 1 d . . .
O15W O -0.7348(7) -0.4000(8) -0.8119(7) 0.082(3) Uani 1 1 d . . .
O16W O -0.3096(6) -0.1330(6) 0.1451(6) 0.065(2) Uani 1 1 d . . .
O17W O -0.6010(6) -0.3062(7) 0.1273(6) 0.072(2) Uani 1 1 d . . .
O18W O -0.1698(7) -0.0099(9) -0.7041(7) 0.091(3) Uani 1 1 d . . .
O19W O -0.3429(7) 0.1609(7) -0.7635(6) 0.089(3) Uani 1 1 d . . .
O20W O -1.0160(6) -0.7781(7) -0.4191(7) 0.095(4) Uani 1 1 d . . .
O21W O -0.0659(7) -0.7940(8) -0.2836(8) 0.081(4) Uani 0.843(11) 1 d P . .
O22W O -0.0181(14) -0.5670(17) -0.0366(13) 0.100(6) Uani 0.50 1 d P C -1
O22' O -0.186(3) -0.569(3) 0.002(3) 0.100(6) Uani 0.25 1 d P D -2
O22" O -0.1463(11) -0.5558(13) -0.0450(13) 0.076(5) Uani 0.50 1 d P E -3
O23W O -0.1062(5) -0.5332(6) -0.3619(6) 0.0110(16) Uani 0.566(8) 1 d PU F -1
O23' O -0.1044(7) -0.5446(8) -0.3121(8) 0.0110(16) Uani 0.434(8) 1 d PU F -2
O24W O -0.1355(7) -0.6352(10) -0.2184(9) 0.136(5) Uani 1 1 d . . .
O25W O -0.1791(12) -0.7361(10) -0.4659(9) 0.112(8) Uani 0.71(2) 1 d P . -1
O26W O -0.1944(16) 0.1796(13) -0.6405(14) 0.110(9) Uani 0.50 1 d P . .
O27W O -0.8879(11) -0.5659(12) 0.0494(11) 0.085(7) Uani 0.50 1 d P . .
O28W O -0.0692(17) 0.3582(19) 0.0596(16) 0.017(7) Uani 0.194(10) 1 d PU A -2

loop_
_atom_site_aniso_label
_atom_site_aniso_U_11
_atom_site_aniso_U_22
_atom_site_aniso_U_33
_atom_site_aniso_U_23
_atom_site_aniso_U_13
_atom_site_aniso_U_12
Fe1 0.0192(6) 0.0372(8) 0.0361(8) 0.0196(6) 0.0100(6) 0.0071(6)
Fe2 0.0208(7) 0.0345(8) 0.0357(8) 0.0176(6) 0.0099(6) 0.0055(6)
S1 0.0221(11) 0.0382(14) 0.0385(14) 0.0180(11) 0.0115(10) 0.0062(10)
S2 0.0215(11) 0.0361(13) 0.0382(14) 0.0194(11) 0.0090(10) 0.0046(10)
S3 0.0351(14) 0.0502(16) 0.0404(15) 0.0183(13) 0.0128(12) 0.0141(12)
Na1 0.021(3) 0.025(3) 0.036(4) 0.013(3) 0.002(3) 0.005(2)
Na1' 0.031(8) 0.073(12) 0.076(17) 0.047(11) 0.018(9) 0.017(8)
O1 0.038(4) 0.055(5) 0.025(4) 0.020(3) 0.006(3) -0.002(3)
O2 0.048(5) 0.044(4) 0.058(5) 0.027(4) -0.002(4) 0.014(4)
O3 0.028(4) 0.054(4) 0.046(4) 0.021(4) 0.010(3) 0.009(3)
O4 0.049(5) 0.044(5) 0.051(5) 0.008(4) 0.010(4) -0.001(4)
O5 0.030(4) 0.091(6) 0.059(5) 0.043(5) 0.021(4) 0.027(4)
O6 0.060(5) 0.057(5) 0.051(5) 0.038(4) 0.018(4) 0.030(4)
O7 0.091(7) 0.067(6) 0.051(5) 0.032(4) 0.026(5) 0.031(5)
O8 0.056(5) 0.067(5) 0.058(5) 0.029(4) 0.030(4) 0.034(4)
O9 0.028(4) 0.053(5) 0.072(6) 0.007(4) 0.006(4) 0.006(3)
N1 0.030(4) 0.031(4) 0.031(4) 0.015(4) 0.006(3) -0.002(3)
C1 0.024(5) 0.041(6) 0.051(7) 0.026(5) 0.021(5) 0.008(4)
C2 0.007(4) 0.048(6) 0.027(5) 0.016(5) 0.005(3) 0.002(4)
C3 0.025(5) 0.036(5) 0.043(6) 0.028(5) 0.004(4) 0.001(4)
C4 0.037(6) 0.038(6) 0.033(6) 0.018(5) 0.018(5) 0.009(5)
C5 0.022(5) 0.051(6) 0.043(6) 0.025(5) 0.009(5) 0.011(5)
C6 0.020(5) 0.032(5) 0.046(6) 0.003(5) 0.019(4) 0.005(4)
C7 0.046(6) 0.035(6) 0.055(7) 0.029(5) 0.020(5) 0.010(5)
C8 0.038(6) 0.035(6) 0.038(6) 0.017(5) 0.008(5) -0.003(4)
C9 0.014(4) 0.036(6) 0.044(6) 0.020(5) 0.007(4) -0.004(4)
C10 0.024(5) 0.035(5) 0.040(6) 0.017(5) 0.012(4) 0.007(4)
C11 0.032(5) 0.043(6) 0.035(6) 0.022(5) 0.011(4) 0.012(5)
C12 0.024(5) 0.044(6) 0.039(6) 0.022(5) 0.012(4) 0.007(4)
C13 0.022(5) 0.033(5) 0.039(6) 0.014(5) 0.016(4) 0.003(4)
C14 0.014(4) 0.051(6) 0.038(6) 0.022(5) 0.000(4) -0.006(4)
O1A 0.013(3) 0.030(3) 0.030(3) 0.018(3) 0.004(2) 0.002(2)
O2A 0.016(3) 0.024(3) 0.031(3) 0.011(3) 0.008(2) 0.006(2)
O3A 0.014(3) 0.027(3) 0.026(3) 0.007(3) 0.006(2) 0.005(2)
O4A 0.018(3) 0.047(4) 0.026(3) 0.011(3) 0.010(3) -0.002(3)
O5A 0.019(3) 0.038(4) 0.029(3) 0.016(3) 0.001(3) 0.002(3)
O6A 0.021(3) 0.043(4) 0.030(3) 0.021(3) 0.010(3) 0.009(3)
O7A 0.020(3) 0.029(3) 0.036(3) 0.018(3) 0.009(3) 0.006(3)
O8A 0.017(3) 0.025(3) 0.037(4) 0.008(3) 0.005(3) 0.002(3)
O9A 0.024(3) 0.032(3) 0.023(3) 0.011(3) 0.003(3) 0.011(3)
O10A 0.040(4) 0.060(5) 0.034(4) 0.019(4) 0.013(3) 0.008(4)
O11A 0.023(3) 0.026(3) 0.025(3) 0.013(3) 0.009(3) 0.005(3)
O12A 0.015(3) 0.021(3) 0.030(3) 0.007(3) 0.006(2) -0.003(2)
O13A 0.013(3) 0.035(3) 0.026(3) 0.019(3) 0.001(2) 0.004(2)
O14A 0.021(3) 0.029(3) 0.031(3) 0.011(3) 0.008(3) 0.001(3)
O15A 0.030(3) 0.034(3) 0.029(3) 0.020(3) 0.011(3) 0.000(3)
O16A 0.027(3) 0.028(3) 0.035(4) 0.015(3) 0.007(3) 0.004(3)
O17A 0.018(3) 0.025(3) 0.029(3) 0.011(3) 0.007(3) 0.001(3)
O18A 0.022(3) 0.037(4) 0.034(3) 0.023(3) 0.011(3) 0.004(3)
O19A 0.017(3) 0.042(4) 0.024(3) 0.014(3) 0.003(3) 0.000(3)
O20A 0.050(5) 0.056(5) 0.045(4) 0.025(4) 0.033(4) 0.016(4)
O21A 0.013(3) 0.031(3) 0.035(3) 0.012(3) 0.006(3) 0.001(2)
O22A 0.014(3) 0.026(3) 0.037(3) 0.010(3) 0.008(3) 0.007(2)
O23A 0.028(3) 0.033(3) 0.036(4) 0.019(3) 0.015(3) 0.010(3)
O24A 0.021(3) 0.045(4) 0.031(3) 0.021(3) 0.012(3) 0.015(3)
O25A 0.024(3) 0.030(3) 0.042(4) 0.019(3) 0.011(3) 0.009(3)
O26A 0.023(3) 0.023(3) 0.024(3) 0.006(3) 0.003(2) 0.007(3)
O27A 0.012(3) 0.033(3) 0.030(3) 0.010(3) 0.003(2) 0.003(3)
O28A 0.022(3) 0.041(4) 0.035(4) 0.015(3) 0.012(3) 0.008(3)
O29A 0.034(4) 0.040(4) 0.035(4) 0.017(3) 0.015(3) 0.016(3)
O30A 0.039(4) 0.052(4) 0.048(4) 0.022(4) 0.019(3) 0.015(4)
O31A 0.013(3) 0.037(4) 0.028(3) 0.017(3) 0.003(3) 0.003(3)
O32A 0.011(3) 0.024(3) 0.032(3) 0.014(3) 0.008(2) 0.003(2)
O33A 0.018(3) 0.038(4) 0.026(3) 0.008(3) 0.010(3) 0.000(3)
O34A 0.025(3) 0.034(4) 0.037(4) 0.018(3) 0.014(3) 0.002(3)
O35A 0.022(3) 0.035(4) 0.033(4) 0.009(3) 0.007(3) 0.007(3)
C1A 0.022(4) 0.019(4) 0.030(5) 0.013(4) 0.008(4) 0.003(4)
C2A 0.025(5) 0.025(5) 0.026(5) 0.017(4) 0.007(4) 0.008(4)
C3A 0.025(5) 0.023(5) 0.026(5) 0.007(4) 0.015(4) 0.006(4)
C4A 0.018(4) 0.027(5) 0.026(5) 0.014(4) 0.007(4) 0.004(4)
C5A 0.023(5) 0.030(5) 0.038(5) 0.020(4) 0.019(4) 0.006(4)
C6A 0.035(5) 0.025(5) 0.020(4) 0.013(4) 0.009(4) 0.014(4)
C7A 0.027(5) 0.032(5) 0.037(5) 0.018(4) 0.013(4) 0.011(4)
C8A 0.013(4) 0.029(5) 0.044(5) 0.025(4) 0.010(4) 0.005(4)
C9A 0.017(4) 0.032(5) 0.034(5) 0.012(4) 0.009(4) 0.005(4)
C10A 0.017(4) 0.041(5) 0.036(5) 0.027(5) 0.012(4) 0.009(4)
C11A 0.023(5) 0.030(5) 0.037(5) 0.020(4) 0.010(4) 0.010(4)
C12A 0.032(5) 0.053(6) 0.029(5) 0.014(5) 0.016(4) 0.022(5)
C13A 0.016(4) 0.031(5) 0.035(5) 0.016(4) 0.011(4) 0.006(4)
C14A 0.015(4) 0.030(5) 0.022(5) 0.007(4) -0.001(4) 0.001(4)
C15A 0.028(5) 0.023(5) 0.024(5) 0.012(4) 0.011(4) -0.001(4)
C16A 0.024(5) 0.020(4) 0.038(5) 0.019(4) 0.016(4) 0.014(4)
C17A 0.015(4) 0.031(5) 0.013(4) 0.004(4) 0.006(3) 0.005(4)
C18A 0.018(4) 0.032(5) 0.036(5) 0.013(4) 0.008(4) 0.005(4)
C19A 0.022(4) 0.030(5) 0.022(5) 0.014(4) 0.011(4) 0.005(4)
C20A 0.029(5) 0.023(5) 0.035(5) 0.016(4) 0.017(4) 0.008(4)
C21A 0.018(4) 0.026(5) 0.024(5) 0.003(4) 0.002(4) -0.001(4)
C22A 0.018(4) 0.021(5) 0.027(5) 0.009(4) 0.006(4) 0.003(4)
C23A 0.021(4) 0.033(5) 0.017(4) 0.011(4) 0.001(4) 0.001(4)
C24A 0.041(6) 0.052(7) 0.040(6) 0.033(5) 0.006(5) -0.001(5)
C25A 0.020(4) 0.036(5) 0.030(5) 0.014(4) 0.012(4) 0.008(4)
C26A 0.027(5) 0.029(5) 0.037(5) 0.018(4) 0.015(4) 0.017(4)
C27A 0.021(4) 0.022(4) 0.022(4) 0.012(4) 0.001(4) 0.002(4)
C28A 0.009(4) 0.016(4) 0.035(5) 0.012(4) 0.003(3) -0.007(3)
C29A 0.017(4) 0.023(5) 0.030(5) 0.015(4) 0.009(4) 0.007(4)
C30A 0.017(4) 0.029(5) 0.031(5) 0.014(4) 0.006(4) 0.001(4)
C31A 0.019(4) 0.019(5) 0.025(5) 0.003(4) -0.006(4) -0.007(4)
C32A 0.017(4) 0.012(4) 0.023(5) -0.001(4) -0.001(3) -0.003(3)
C33A 0.024(5) 0.030(5) 0.029(5) 0.020(4) 0.008(4) 0.006(4)
C34A 0.009(4) 0.036(5) 0.026(5) 0.014(4) 0.004(3) 0.012(4)
C35A 0.019(4) 0.024(5) 0.039(5) 0.016(4) 0.004(4) 0.006(4)
C36A 0.046(6) 0.053(6) 0.031(5) 0.021(5) 0.014(5) 0.030(5)
C37A 0.012(4) 0.023(5) 0.036(5) 0.011(4) 0.009(4) 0.008(4)
C38A 0.016(4) 0.027(5) 0.026(5) 0.008(4) 0.009(4) 0.001(4)
C39A 0.010(4) 0.038(5) 0.024(5) 0.013(4) 0.005(3) 0.001(4)
C40A 0.018(4) 0.015(4) 0.035(5) 0.004(4) 0.010(4) 0.005(3)
C41A 0.015(4) 0.034(5) 0.032(5) 0.014(4) 0.004(4) 0.007(4)
C42A 0.017(4) 0.036(5) 0.023(5) 0.008(4) 0.005(4) 0.005(4)
O1B 0.020(3) 0.026(3) 0.026(3) 0.008(3) 0.009(2) 0.003(3)
O2B 0.016(3) 0.026(3) 0.034(3) 0.016(3) 0.010(2) 0.008(2)
O3B 0.019(3) 0.020(3) 0.026(3) 0.006(3) -0.001(2) 0.001(2)
O4B 0.032(3) 0.039(4) 0.021(3) 0.011(3) 0.005(3) 0.009(3)
O5B 0.037(4) 0.032(4) 0.024(3) 0.008(3) 0.013(3) 0.014(3)
O6B 0.044(4) 0.033(4) 0.041(4) 0.024(3) 0.015(3) 0.013(3)
O7B 0.018(3) 0.033(3) 0.036(3) 0.019(3) 0.007(3) 0.004(3)
O8B 0.026(3) 0.035(4) 0.037(4) 0.015(3) 0.008(3) 0.008(3)
O9B 0.025(3) 0.042(4) 0.028(3) 0.017(3) 0.002(3) 0.008(3)
O10B 0.066(6) 0.091(7) 0.072(6) 0.033(5) 0.044(5) 0.012(5)
O11B 0.023(3) 0.032(3) 0.028(3) 0.017(3) 0.012(3) 0.011(3)
O12B 0.019(3) 0.029(3) 0.028(3) 0.015(3) 0.008(3) 0.004(3)
O13B 0.027(3) 0.028(3) 0.032(3) 0.013(3) 0.014(3) 0.002(3)
O14B 0.018(3) 0.035(4) 0.027(3) 0.006(3) 0.004(3) -0.001(3)
O15B 0.032(4) 0.043(4) 0.043(4) 0.028(3) 0.014(3) 0.006(3)
O16B 0.021(3) 0.029(3) 0.028(3) 0.012(3) 0.009(3) 0.002(3)
O17B 0.022(3) 0.027(3) 0.036(3) 0.018(3) 0.008(3) 0.007(3)
O18B 0.026(3) 0.027(3) 0.026(3) 0.009(3) 0.013(3) 0.006(3)
O19B 0.029(3) 0.034(4) 0.022(3) 0.009(3) 0.004(3) 0.001(3)
O20B 0.045(5) 0.087(6) 0.059(5) 0.053(5) 0.010(4) 0.002(4)
O21B 0.029(3) 0.020(3) 0.026(3) 0.009(3) 0.001(3) 0.007(3)
O22B 0.016(3) 0.026(3) 0.031(3) 0.008(3) 0.002(3) 0.001(3)
O23B 0.019(3) 0.038(4) 0.034(4) 0.017(3) 0.006(3) 0.007(3)
O24B 0.027(3) 0.030(3) 0.040(4) 0.019(3) 0.011(3) 0.008(3)
O25B 0.015(3) 0.058(4) 0.043(4) 0.026(3) 0.013(3) 0.010(3)
O26B 0.027(3) 0.036(4) 0.026(3) 0.007(3) 0.000(3) 0.012(3)
O27B 0.019(3) 0.025(3) 0.029(3) 0.012(3) 0.008(2) 0.006(2)
O28B 0.019(3) 0.042(4) 0.041(4) 0.027(3) 0.009(3) 0.012(3)
O29B 0.023(3) 0.045(4) 0.035(4) 0.020(3) 0.016(3) 0.017(3)
O30B 0.029(5) 0.058(6) 0.042(5) -0.003(5) -0.012(4) 0.018(5)
O30' 0.029(5) 0.058(6) 0.042(5) -0.003(5) -0.012(4) 0.018(5)
O31B 0.023(3) 0.031(3) 0.023(3) 0.006(3) 0.010(3) 0.002(3)
O32B 0.015(3) 0.027(3) 0.028(3) 0.008(3) 0.006(2) -0.002(2)
O33B 0.025(3) 0.037(4) 0.030(4) 0.012(3) 0.000(3) -0.008(3)
O34B 0.032(3) 0.033(3) 0.018(3) 0.011(3) 0.005(3) 0.000(3)
O35B 0.035(4) 0.027(3) 0.030(3) 0.006(3) 0.007(3) 0.000(3)
C1B 0.007(4) 0.026(5) 0.035(5) 0.015(4) 0.003(3) -0.001(3)
C2B 0.011(4) 0.026(5) 0.030(5) 0.006(4) 0.006(4) 0.007(3)
C3B 0.014(4) 0.033(5) 0.036(5) 0.022(4) 0.005(4) 0.003(4)
C4B 0.013(4) 0.029(5) 0.033(5) 0.014(4) 0.006(4) 0.000(4)
C5B 0.004(4) 0.034(5) 0.035(5) 0.019(4) 0.004(3) 0.000(3)
C6B 0.018(4) 0.034(5) 0.026(5) 0.010(4) 0.005(4) 0.002(4)
C7B 0.016(4) 0.021(5) 0.031(5) 0.011(4) 0.006(4) 0.001(4)
C8B 0.017(4) 0.031(5) 0.028(5) 0.008(4) 0.010(4) 0.010(4)
C9B 0.020(4) 0.024(5) 0.034(5) 0.016(4) 0.004(4) 0.003(4)
C10B 0.023(5) 0.033(5) 0.040(5) 0.025(5) 0.016(4) 0.010(4)
C11B 0.038(5) 0.035(5) 0.025(5) 0.017(4) 0.003(4) 0.004(4)
C12B 0.058(7) 0.037(6) 0.052(7) 0.026(5) 0.017(6) 0.017(5)
C13B 0.034(5) 0.023(5) 0.018(4) 0.011(4) 0.005(4) 0.008(4)
C14B 0.033(5) 0.026(5) 0.022(5) 0.008(4) 0.005(4) 0.006(4)
C15B 0.022(5) 0.035(5) 0.020(5) 0.011(4) -0.002(4) 0.001(4)
C16B 0.023(4) 0.028(5) 0.028(5) 0.022(4) 0.003(4) 0.005(4)
C17B 0.022(5) 0.025(5) 0.043(5) 0.026(4) 0.014(4) 0.008(4)
C18B 0.033(5) 0.028(5) 0.020(4) 0.008(4) 0.003(4) 0.007(4)
C19B 0.025(5) 0.028(5) 0.039(5) 0.017(4) 0.011(4) 0.008(4)
C20B 0.019(4) 0.034(5) 0.037(5) 0.027(4) 0.011(4) 0.006(4)
C21B 0.016(4) 0.045(6) 0.023(5) 0.021(4) 0.014(4) 0.006(4)
C22B 0.025(5) 0.025(5) 0.028(5) 0.015(4) 0.017(4) 0.005(4)
C23B 0.019(4) 0.029(5) 0.036(5) 0.013(4) 0.012(4) 0.007(4)
C24B 0.038(6) 0.054(7) 0.026(5) 0.016(5) 0.015(4) 0.002(5)
C25B 0.008(4) 0.033(5) 0.031(5) 0.019(4) -0.002(3) 0.003(4)
C26B 0.009(4) 0.025(5) 0.034(5) 0.017(4) -0.004(4) 0.000(3)
C27B 0.012(4) 0.022(5) 0.037(5) 0.007(4) 0.005(4) -0.004(3)
C28B 0.016(4) 0.027(5) 0.019(4) 0.008(4) 0.004(3) -0.001(4)
C29B 0.011(4) 0.022(4) 0.035(5) 0.015(4) 0.008(4) 0.005(3)
C30B 0.027(5) 0.034(5) 0.035(5) 0.011(4) 0.013(4) 0.012(4)
C31B 0.021(4) 0.012(4) 0.032(5) 0.002(4) 0.000(4) -0.001(4)
C32B 0.027(5) 0.039(6) 0.032(5) 0.011(4) 0.016(4) 0.005(4)
C33B 0.019(4) 0.027(5) 0.034(5) 0.015(4) 0.008(4) 0.008(4)
C34B 0.020(5) 0.025(5) 0.041(6) 0.012(4) 0.004(4) 0.002(4)
C35B 0.049(6) 0.037(6) 0.021(5) 0.008(4) 0.004(4) 0.016(5)
C36B 0.091(10) 0.083(9) 0.031(6) 0.016(6) 0.011(6) 0.064(9)
C37B 0.025(5) 0.034(5) 0.037(5) 0.020(5) 0.015(4) 0.002(4)
C38B 0.020(4) 0.022(5) 0.035(5) 0.012(4) 0.004(4) 0.002(4)
C39B 0.017(4) 0.024(5) 0.028(5) 0.011(4) 0.009(4) -0.001(4)
C40B 0.021(4) 0.026(5) 0.027(5) 0.012(4) 0.009(4) 0.002(4)
C41B 0.013(4) 0.035(5) 0.030(5) 0.017(4) 0.006(4) 0.007(4)
C42B 0.022(5) 0.052(6) 0.034(5) 0.028(5) 0.014(4) 0.005(4)
O1W 0.066(5) 0.022(4) 0.083(6) 0.021(4) -0.014(4) -0.013(4)
O2W 0.031(4) 0.037(4) 0.051(4) 0.013(3) 0.014(3) 0.005(3)
O3W 0.033(4) 0.065(5) 0.051(4) 0.042(4) 0.020(3) 0.024(3)
O4W 0.034(4) 0.042(4) 0.047(4) 0.025(3) 0.014(3) 0.001(3)
O5W 0.006(3) 0.024(4) 0.040(4) 0.005(3) 0.003(3) -0.001(3)
O6W 0.034(4) 0.053(4) 0.051(4) 0.026(4) 0.019(3) 0.013(3)
O7W 0.027(4) 0.060(5) 0.085(6) 0.036(4) 0.022(4) 0.006(3)
O8W 0.030(5) 0.042(5) 0.036(5) 0.008(4) 0.014(4) -0.007(4)
O8' 0.030(5) 0.042(5) 0.036(5) 0.008(4) 0.014(4) -0.007(4)
O9W 0.066(5) 0.063(5) 0.100(6) 0.053(5) 0.069(5) 0.037(4)
O10W 0.100(7) 0.056(5) 0.082(6) 0.039(5) 0.054(6) 0.034(5)
O11W 0.040(4) 0.054(5) 0.044(4) 0.017(4) 0.008(3) 0.008(4)
O12W 0.048(5) 0.067(5) 0.064(5) 0.025(5) 0.023(4) 0.010(4)
O13W 0.058(5) 0.062(5) 0.067(5) 0.020(4) -0.002(4) 0.023(4)
O14W 0.052(5) 0.068(5) 0.068(6) 0.023(5) 0.018(4) 0.000(4)
O15W 0.074(6) 0.108(8) 0.106(7) 0.069(6) 0.047(6) 0.053(6)
O16W 0.058(5) 0.076(6) 0.083(6) 0.044(5) 0.033(5) 0.035(5)
O17W 0.048(5) 0.084(6) 0.077(6) 0.035(5) 0.011(4) 0.014(5)
O18W 0.065(6) 0.130(9) 0.128(9) 0.095(8) 0.040(6) 0.041(6)
O19W 0.083(7) 0.077(6) 0.098(7) 0.031(6) 0.049(6) 0.008(5)
O20W 0.036(5) 0.046(5) 0.154(10) 0.007(6) 0.013(5) 0.003(4)
O21W 0.055(7) 0.064(7) 0.103(9) 0.046(6) -0.014(6) -0.010(5)
O22W 0.067(12) 0.112(15) 0.094(13) 0.038(12) 0.032(10) -0.014(10)
O22' 0.067(12) 0.112(15) 0.094(13) 0.038(12) 0.032(10) -0.014(10)
O22" 0.040(9) 0.064(11) 0.104(15) 0.027(11) 0.018(10) 0.001(8)
O23W 0.005(2) 0.007(3) 0.020(3) 0.006(2) -0.002(3) 0.004(2)
O23' 0.005(2) 0.007(3) 0.020(3) 0.006(2) -0.002(3) 0.004(2)
O24W 0.053(7) 0.138(11) 0.141(11) -0.001(8) 0.002(7) 0.026(7)
O25W 0.131(14) 0.064(9) 0.088(11) 0.004(7) -0.062(9) 0.051(9)
O26W 0.125(18) 0.051(11) 0.106(16) 0.022(11) -0.063(14) 0.024(11)
O27W 0.060(11) 0.052(10) 0.077(12) -0.035(9) 0.054(10) -0.007(8)
O28W 0.016(8) 0.013(8) 0.022(9) 0.005(5) -0.001(5) 0.013(5)

loop_
_atom_type_symbol
_atom_type_description
_atom_type_scat_dispersion_real
_atom_type_scat_dispersion_imag
_atom_type_scat_source
C C 0.0033 0.0016 'International Tables Vol C Tables 4.2.6.8 and 6.1.1.4'
H H 0.0000 0.0000 'International Tables Vol C Tables 4.2.6.8 and 6.1.1.4'
N N 0.0061 0.0033 'International Tables Vol C Tables 4.2.6.8 and 6.1.1.4'
O O 0.0106 0.0060 'International Tables Vol C Tables 4.2.6.8 and 6.1.1.4'
S S 0.1246 0.1234 'International Tables Vol C Tables 4.2.6.8 and 6.1.1.4'
Na Na 0.0362 0.0249 'International Tables Vol C Tables 4.2.6.8 and 6.1.1.4'
Fe Fe 0.3463 0.8444 'International Tables Vol C Tables 4.2.6.8 and 6.1.1.4'

loop_
_geom_angle_atom_site_label_1
_geom_angle_atom_site_label_2
_geom_angle_atom_site_label_3
_geom_angle
_geom_angle_site_symmetry_1
_geom_angle_site_symmetry_3
C2 Fe1 C3 89.4(4) . .
C2 Fe1 C1 97.5(4) . .
C3 Fe1 C1 92.7(4) . .
C2 Fe1 S2 158.4(3) . .
C3 Fe1 S2 89.2(3) . .
C1 Fe1 S2 104.1(3) . .
C2 Fe1 S1 86.0(3) . .
C3 Fe1 S1 150.9(3) . .
C1 Fe1 S1 116.4(3) . .
S2 Fe1 S1 84.81(9) . .
C2 Fe1 Fe2 102.4(3) . .
C3 Fe1 Fe2 97.6(3) . .
C1 Fe1 Fe2 157.7(3) . .
S2 Fe1 Fe2 56.54(7) . .
S1 Fe1 Fe2 55.75(7) . .
C6 Fe2 C4 94.2(4) . .
C6 Fe2 C5 87.1(4) . .
C4 Fe2 C5 95.0(4) . .
C6 Fe2 S1 90.2(3) . .
C4 Fe2 S1 102.4(3) . .
C5 Fe2 S1 162.6(3) . .
C6 Fe2 S2 156.5(3) . .
C4 Fe2 S2 109.3(3) . .
C5 Fe2 S2 90.1(3) . .
S1 Fe2 S2 85.53(9) . .
C6 Fe2 Fe1 102.5(3) . .
C4 Fe2 Fe1 153.3(3) . .
C5 Fe2 Fe1 106.5(3) . .
S1 Fe2 Fe1 57.36(7) . .
S2 Fe2 Fe1 56.10(7) . .
C8 S1 Fe2 106.6(4) . .
C8 S1 Fe1 111.0(3) . .
Fe2 S1 Fe1 66.89(8) . .
C7 S2 Fe1 109.7(3) . .
C7 S2 Fe2 114.8(3) . .
Fe1 S2 Fe2 67.37(8) . .
O7 S3 O8 113.9(5) . .
O7 S3 O9 112.1(5) . .
O8 S3 O9 109.8(5) . .
O7 S3 C12 106.6(5) . .
O8 S3 C12 108.8(5) . .
O9 S3 C12 105.1(4) . .
O24W Na1 O9A 102.1(4) . 1_545
O24W Na1 O19B 84.9(3) . .
O9A Na1 O19B 167.8(4) 1_545 .
O24W Na1 O18A 142.3(4) . .
O9A Na1 O18A 110.8(2) 1_545 .
O19B Na1 O18A 66.51(19) . .
O24W Na1 O3A 148.9(5) . 1_545
O9A Na1 O3A 60.52(19) 1_545 1_545
O19B Na1 O3A 108.6(3) . 1_545
O18A Na1 O3A 67.37(18) . 1_545
O24W Na1 O28B 91.3(4) . 1_545
O9A Na1 O28B 67.2(2) 1_545 1_545
O19B Na1 O28B 103.0(3) . 1_545
O18A Na1 O28B 117.9(3) . 1_545
O3A Na1 O28B 58.8(2) 1_545 1_545
O18A Na1' O9A 114.9(6) . 1_545
O18A Na1' O24W 135.0(9) . .
O9A Na1' O24W 95.0(7) 1_545 .
C9 N1 C8 118.5(8) . .
C9 N1 C7 121.5(7) . .
C8 N1 C7 112.1(7) . .
O1 C1 Fe1 175.8(8) . .
O2 C2 Fe1 176.7(8) . .
O3 C3 Fe1 179.4(8) . .
O4 C4 Fe2 176.5(8) . .
O5 C5 Fe2 175.9(9) . .
O6 C6 Fe2 176.4(8) . .
N1 C7 S2 117.6(6) . .
N1 C8 S1 115.8(6) . .
C10 C9 N1 120.8(9) . .
C10 C9 C14 117.0(9) . .
N1 C9 C14 122.2(8) . .
C11 C10 C9 120.3(9) . .
C10 C11 C12 121.5(9) . .
C11 C12 C13 118.2(9) . .
C11 C12 S3 121.4(7) . .
C13 C12 S3 120.4(8) . .
C14 C13 C12 120.1(9) . .
C13 C14 C9 122.8(9) . .
C1A O1A C5A 116.1(6) . .
C1A O2A C10A 118.0(6) . .
C2A O3A Na1 132.6(5) . 1_565
C7A O6A C11A 113.0(6) . .
C7A O7A C16A 119.0(6) . .
C9A O9A Na1 140.7(5) . 1_565
C9A O9A Na1' 120.2(8) . 1_565
Na1 O9A Na1' 20.6(5) 1_565 1_565
C13A O11A C17A 115.1(6) . .
C22A O12A C13A 120.1(6) . .
C19A O16A C23A 114.0(6) . .
C19A O17A C28A 116.6(6) . .
C20A O18A Na1' 98.4(7) . .
C20A O18A Na1 117.1(5) . .
Na1' O18A Na1 20.0(5) . .
C25A O21A C29A 114.8(6) . .
C25A O22A C34A 120.6(6) . .
C31A O26A C35A 116.7(6) . .
C40A O27A C31A 119.2(6) . .
C37A O31A C41A 117.0(6) . .
C37A O32A C4A 118.8(6) . .
O1A C1A O2A 110.1(6) . .
O1A C1A C2A 110.1(6) . .
O2A C1A C2A 107.9(6) . .
O3A C2A C3A 112.9(6) . .
O3A C2A C1A 111.3(6) . .
C3A C2A C1A 108.4(6) . .
O4A C3A C2A 110.0(6) . .
O4A C3A C4A 111.2(7) . .
C2A C3A C4A 109.4(7) . .
O32A C4A C5A 109.9(6) . .
O32A C4A C3A 106.6(6) . .
C5A C4A C3A 113.5(7) . .
O1A C5A C6A 107.4(7) . .
O1A C5A C4A 109.8(7) . .
C6A C5A C4A 113.6(7) . .
O5A C6A C5A 111.9(7) . .
O6A C7A O7A 110.9(7) . .
O6A C7A C8A 111.8(7) . .
O7A C7A C8A 108.2(7) . .
O8A C8A C7A 112.2(7) . .
O8A C8A C9A 109.8(6) . .
C7A C8A C9A 111.7(7) . .
O9A C9A C10A 109.3(7) . .
O9A C9A C8A 113.3(7) . .
C10A C9A C8A 107.2(7) . .
O2A C10A C11A 109.7(7) . .
O2A C10A C9A 106.7(6) . .
C11A C10A C9A 109.9(7) . .
O6A C11A C12A 105.1(7) . .
O6A C11A C10A 107.8(7) . .
C12A C11A C10A 112.9(7) . .
O10A C12A C11A 109.8(8) . .
O11A C13A O12A 112.1(6) . .
O11A C13A C14A 110.6(7) . .
O12A C13A C14A 107.6(6) . .
O13A C14A C15A 110.9(6) . .
O13A C14A C13A 110.7(7) . .
C15A C14A C13A 110.1(7) . .
O14A C15A C14A 110.2(7) . .
O14A C15A C16A 108.8(6) . .
C14A C15A C16A 110.0(6) . .
O7A C16A C17A 110.8(7) . .
O7A C16A C15A 105.6(6) . .
C17A C16A C15A 113.2(6) . .
O11A C17A C16A 111.7(6) . .
O11A C17A C18A 108.1(6) . .
C16A C17A C18A 109.6(7) . .
O15A C18A C17A 111.9(7) . .
O17A C19A O16A 110.9(6) . .
O17A C19A C20A 109.9(7) . .
O16A C19A C20A 109.4(6) . .
O18A C20A C19A 109.6(7) . .
O18A C20A C21A 112.2(7) . .
C19A C20A C21A 111.4(7) . .
O19A C21A C22A 108.9(7) . .
O19A C21A C20A 110.6(7) . .
C22A C21A C20A 108.3(7) . .
O12A C22A C21A 110.3(7) . .
O12A C22A C23A 110.4(7) . .
C21A C22A C23A 110.2(7) . .
O16A C23A C22A 110.3(6) . .
O16A C23A C24A 105.5(7) . .
C22A C23A C24A 113.1(7) . .
O20A C24A C23A 110.6(7) . .
O22A C25A O21A 111.2(7) . .
O22A C25A C26A 106.4(7) . .
O21A C25A C26A 110.3(7) . .
O23A C26A C25A 112.9(7) . .
O23A C26A C27A 110.8(7) . .
C25A C26A C27A 109.4(7) . .
O24A C27A C26A 112.0(6) . .
O24A C27A C28A 108.5(7) . .
C26A C27A C28A 107.3(6) . .
O17A C28A C29A 109.9(6) . .
O17A C28A C27A 106.0(6) . .
C29A C28A C27A 111.5(6) . .
O21A C29A C30A 106.3(6) . .
O21A C29A C28A 109.5(6) . .
C30A C29A C28A 111.9(7) . .
O25A C30A C29A 112.3(7) . .
O26A C31A O27A 109.7(7) . .
O26A C31A C32A 109.7(7) . .
O27A C31A C32A 109.3(6) . .
O28A C32A C33A 111.9(7) . .
O28A C32A C31A 115.6(7) . .
C33A C32A C31A 109.3(7) . .
O29A C33A C34A 108.4(7) . .
O29A C33A C32A 111.1(7) . .
C34A C33A C32A 111.2(7) . .
O22A C34A C33A 107.8(6) . .
O22A C34A C35A 108.5(6) . .
C33A C34A C35A 110.5(7) . .
O26A C35A C36A 106.7(7) . .
O26A C35A C34A 110.8(7) . .
C36A C35A C34A 111.6(7) . .
O30A C36A C35A 111.7(8) . .
O31A C37A O32A 111.8(6) . .
O31A C37A C38A 109.7(6) . .
O32A C37A C38A 106.4(7) . .
O33A C38A C39A 111.7(7) . .
O33A C38A C37A 109.0(6) . .
C39A C38A C37A 111.9(7) . .
O34A C39A C38A 109.3(7) . .
O34A C39A C40A 111.2(7) . .
C38A C39A C40A 109.9(7) . .
O27A C40A C39A 110.8(7) . .
O27A C40A C41A 112.0(6) . .
C39A C40A C41A 109.7(7) . .
O31A C41A C42A 107.5(7) . .
O31A C41A C40A 112.2(7) . .
C42A C41A C40A 113.8(7) . .
O35A C42A C41A 109.4(7) . .
C1B O1B C5B 113.6(6) . .
C1B O2B C10B 119.9(6) . .
C7B O6B C11B 115.8(7) . .
C7B O7B C16B 119.0(6) . .
C13B O11B C17B 115.0(6) . .
C13B O12B C22B 117.3(6) . .
C19B O16B C23B 113.2(6) . .
C19B O17B C28B 119.3(6) . .
C21B O19B Na1 141.2(5) . .
C25B O21B C29B 116.3(6) . .
C34B O22B C25B 118.8(6) . .
C31B O26B C35B 114.0(6) . .
C31B O27B C40B 117.8(6) . .
C32B O28B Na1 120.9(5) . 1_565
C37B O31B C41B 114.5(6) . .
C37B O32B C4B 117.2(6) . .
O1B C1B O2B 111.3(6) . .
O1B C1B C2B 111.7(7) . .
O2B C1B C2B 107.7(6) . .
O3B C2B C1B 111.8(7) . .
O3B C2B C3B 111.6(7) . .
C1B C2B C3B 111.2(7) . .
O4B C3B C4B 112.2(7) . .
O4B C3B C2B 108.9(7) . .
C4B C3B C2B 109.6(7) . .
O32B C4B C3B 106.8(6) . .
O32B C4B C5B 108.5(6) . .
C3B C4B C5B 112.8(7) . .
O1B C5B C6B 108.1(6) . .
O1B C5B C4B 108.6(6) . .
C6B C5B C4B 114.0(7) . .
O5B C6B C5B 112.3(7) . .
O6B C7B O7B 109.0(6) . .
O6B C7B C8B 112.1(7) . .
O7B C7B C8B 107.8(7) . .
O8B C8B C7B 111.2(7) . .
O8B C8B C9B 110.0(7) . .
C7B C8B C9B 110.6(7) . .
O9B C9B C10B 112.0(7) . .
O9B C9B C8B 109.6(7) . .
C10B C9B C8B 108.2(7) . .
O2B C10B C11B 110.6(7) . .
O2B C10B C9B 108.8(7) . .
C11B C10B C9B 111.9(7) . .
O6B C11B C10B 111.1(7) . .
O6B C11B C12B 105.3(7) . .
C10B C11B C12B 113.4(8) . .
O10B C12B C11B 109.1(8) . .
O11B C13B O12B 112.5(6) . .
O11B C13B C14B 109.3(7) . .
O12B C13B C14B 107.9(6) . .
O13B C14B C15B 112.4(7) . .
O13B C14B C13B 109.1(7) . .
C15B C14B C13B 109.0(7) . .
O14B C15B C16B 112.0(7) . .
O14B C15B C14B 108.9(7) . .
C16B C15B C14B 110.8(7) . .
O7B C16B C15B 107.2(6) . .
O7B C16B C17B 108.5(7) . .
C15B C16B C17B 113.7(7) . .
O11B C17B C18B 106.3(6) . .
O11B C17B C16B 110.6(7) . .
C18B C17B C16B 112.1(7) . .
O15B C18B C17B 111.8(7) . .
O16B C19B O17B 113.0(7) . .
O16B C19B C20B 110.2(6) . .
O17B C19B C20B 109.1(7) . .
O18B C20B C21B 111.4(6) . .
O18B C20B C19B 109.9(7) . .
C21B C20B C19B 108.9(7) . .
O19B C21B C22B 112.2(7) . .
O19B C21B C20B 108.9(7) . .
C22B C21B C20B 106.4(7) . .
O12B C22B C23B 110.1(6) . .
O12B C22B C21B 106.7(6) . .
C23B C22B C21B 111.9(7) . .
O16B C23B C22B 108.3(6) . .
O16B C23B C24B 105.6(7) . .
C22B C23B C24B 114.2(7) . .
O20B C24B C23B 109.2(8) . .
O21B C25B O22B 112.5(6) . .
O21B C25B C26B 110.3(6) . .
O22B C25B C26B 105.5(6) . .
O23B C26B C27B 109.8(7) . .
O23B C26B C25B 110.6(6) . .
C27B C26B C25B 108.7(7) . .
O24B C27B C28B 109.4(7) . .
O24B C27B C26B 109.8(7) . .
C28B C27B C26B 107.8(7) . .
O17B C28B C27B 107.8(6) . .
O17B C28B C29B 108.3(6) . .
C27B C28B C29B 111.8(7) . .
O21B C29B C30B 107.9(7) . .
O21B C29B C28B 109.4(6) . .
C30B C29B C28B 112.0(7) . .
O25B C30B C29B 109.8(7) . .
O26B C31B O27B 110.2(7) . .
O26B C31B C32B 111.8(7) . .
O27B C31B C32B 107.3(7) . .
O28B C32B C31B 111.0(7) . .
O28B C32B C33B 112.9(7) . .
C31B C32B C33B 109.8(7) . .
O29B C33B C32B 110.5(7) . .
O29B C33B C34B 112.0(7) . .
C32B C33B C34B 109.2(7) . .
O22B C34B C35B 110.8(7) . .
O22B C34B C33B 108.5(7) . .
C35B C34B C33B 111.6(7) . .
O26B C35B C34B 111.0(8) . .
O26B C35B C36B 105.9(8) . .
C34B C35B C36B 112.4(9) . .
O30B C36B C35B 107.1(10) . .
O30B C36B O30' 137.5(16) . .
C35B C36B O30' 96.0(14) . .
O32B C37B O31B 110.7(7) . .
O32B C37B C38B 110.3(7) . .
O31B C37B C38B 109.2(6) . .
O33B C38B C37B 108.7(7) . .
O33B C38B C39B 110.6(7) . .
C37B C38B C39B 109.4(7) . .
O34B C39B C40B 107.7(6) . .
O34B C39B C38B 111.6(7) . .
C40B C39B C38B 108.6(7) . .
O27B C40B C39B 107.4(7) . .
O27B C40B C41B 108.9(6) . .
C39B C40B C41B 111.7(7) . .
O31B C41B C42B 104.3(7) . .
O31B C41B C40B 109.0(6) . .
C42B C41B C40B 113.2(7) . .
O35B C42B C41B 110.9(7) . .
Na1 O24W Na1' 18.9(4) . .

loop_
_geom_bond_atom_site_label_1
_geom_bond_atom_site_label_2
_geom_bond_distance
_geom_bond_site_symmetry_2
Fe1 C2 1.731(10) .
Fe1 C3 1.755(10) .
Fe1 C1 1.847(12) .
Fe1 S2 2.250(3) .
Fe1 S1 2.291(3) .
Fe1 Fe2 2.5020(18) .
Fe2 C6 1.772(12) .
Fe2 C4 1.785(11) .
Fe2 C5 1.799(10) .
Fe2 S1 2.248(3) .
Fe2 S2 2.261(3) .
S1 C8 1.850(10) .
S2 C7 1.828(9) .
S3 O7 1.413(8) .
S3 O8 1.444(8) .
S3 O9 1.477(7) .
S3 C12 1.744(10) .
Na1 O24W 2.721(12) .
Na1 O9A 2.742(7) 1_545
Na1 O19B 2.845(8) .
Na1 O18A 2.865(8) .
Na1 O3A 2.917(8) 1_545
Na1 O28B 2.980(10) 1_545
Na1' O18A 2.717(16) .
Na1' O9A 2.755(17) 1_545
Na1' O24W 3.00(2) .
O1 C1 1.095(11) .
O2 C2 1.181(11) .
O3 C3 1.144(11) .
O4 C4 1.143(11) .
O5 C5 1.116(11) .
O6 C6 1.151(12) .
N1 C9 1.404(12) .
N1 C8 1.422(12) .
N1 C7 1.468(13) .
C9 C10 1.405(13) .
C9 C14 1.401(13) .
C10 C11 1.382(13) .
C11 C12 1.387(13) .
C12 C13 1.403(13) .
C13 C14 1.354(13) .
O1A C1A 1.403(10) .
O1A C5A 1.450(10) .
O2A C1A 1.422(9) .
O2A C10A 1.443(9) .
O3A C2A 1.414(10) .
O3A Na1 2.917(8) 1_565
O4A C3A 1.424(10) .
O5A C6A 1.418(10) .
O6A C7A 1.414(10) .
O6A C11A 1.468(10) .
O7A C7A 1.413(10) .
O7A C16A 1.457(9) .
O8A C8A 1.430(9) .
O9A C9A 1.391(10) .
O9A Na1 2.742(7) 1_565
O9A Na1' 2.755(17) 1_565
O10A C12A 1.433(11) .
O11A C13A 1.398(10) .
O11A C17A 1.414(10) .
O12A C22A 1.401(10) .
O12A C13A 1.440(9) .
O13A C14A 1.456(9) .
O14A C15A 1.455(9) .
O15A C18A 1.423(10) .
O16A C19A 1.428(10) .
O16A C23A 1.451(10) .
O17A C19A 1.395(10) .
O17A C28A 1.461(9) .
O18A C20A 1.427(10) .
O19A C21A 1.422(10) .
O20A C24A 1.465(13) .
O21A C25A 1.411(10) .
O21A C29A 1.436(10) .
O22A C25A 1.404(11) .
O22A C34A 1.447(9) .
O23A C26A 1.400(10) .
O24A C27A 1.406(10) .
O25A C30A 1.399(10) .
O26A C31A 1.401(10) .
O26A C35A 1.423(10) .
O27A C40A 1.403(10) .
O27A C31A 1.447(10) .
O28A C32A 1.356(10) .
O29A C33A 1.430(10) .
O30A C36A 1.413(11) .
O31A C37A 1.394(10) .
O31A C41A 1.411(10) .
O32A C37A 1.415(9) .
O32A C4A 1.445(9) .
O33A C38A 1.415(10) .
O34A C39A 1.396(10) .
O35A C42A 1.468(10) .
C1A C2A 1.520(11) .
C2A C3A 1.511(11) .
C3A C4A 1.520(12) .
C4A C5A 1.516(11) .
C5A C6A 1.496(12) .
C7A C8A 1.488(12) .
C8A C9A 1.537(11) .
C9A C10A 1.532(12) .
C10A C11A 1.514(12) .
C11A C12A 1.506(12) .
C13A C14A 1.491(12) .
C14A C15A 1.483(12) .
C15A C16A 1.525(11) .
C16A C17A 1.510(11) .
C17A C18A 1.534(12) .
C19A C20A 1.510(12) .
C20A C21A 1.521(12) .
C21A C22A 1.496(12) .
C22A C23A 1.501(11) .
C23A C24A 1.512(12) .
C25A C26A 1.509(12) .
C26A C27A 1.531(12) .
C27A C28A 1.544(12) .
C28A C29A 1.519(12) .
C29A C30A 1.511(12) .
C31A C32A 1.526(12) .
C32A C33A 1.510(12) .
C33A C34A 1.489(12) .
C34A C35A 1.551(12) .
C35A C36A 1.458(13) .
C37A C38A 1.542(11) .
C38A C39A 1.463(12) .
C39A C40A 1.503(12) .
C40A C41A 1.545(12) .
C41A C42A 1.484(12) .
O1B C1B 1.382(10) .
O1B C5B 1.456(9) .
O2B C1B 1.410(9) .
O2B C10B 1.435(10) .
O3B C2B 1.405(10) .
O4B C3B 1.409(10) .
O5B C6B 1.408(10) .
O6B C7B 1.413(10) .
O6B C11B 1.420(11) .
O7B C7B 1.445(10) .
O7B C16B 1.443(10) .
O8B C8B 1.423(9) .
O9B C9B 1.416(10) .
O10B C12B 1.463(13) .
O11B C13B 1.406(10) .
O11B C17B 1.446(10) .
O12B C13B 1.412(10) .
O12B C22B 1.456(9) .
O13B C14B 1.445(10) .
O14B C15B 1.429(10) .
O15B C18B 1.416(10) .
O16B C19B 1.385(10) .
O16B C23B 1.466(10) .
O17B C19B 1.392(10) .
O17B C28B 1.432(9) .
O18B C20B 1.418(9) .
O19B C21B 1.414(11) .
O20B C24B 1.452(13) .
O21B C25B 1.375(10) .
O21B C29B 1.443(10) .
O22B C34B 1.405(10) .
O22B C25B 1.441(9) .
O23B C26B 1.416(9) .
O24B C27B 1.396(10) .
O25B C30B 1.409(10) .
O26B C31B 1.410(10) .
O26B C35B 1.429(11) .
O27B C31B 1.428(10) .
O27B C40B 1.449(10) .
O28B C32B 1.416(11) .
O28B Na1 2.980(10) 1_565
O29B C33B 1.419(10) .
O30B C36B 1.501(17) .
O30' C36B 1.55(3) .
O31B C37B 1.424(10) .
O31B C41B 1.457(10) .
O32B C37B 1.415(10) .
O32B C4B 1.459(9) .
O33B C38B 1.424(10) .
O34B C39B 1.417(10) .
O35B C42B 1.437(11) .
C1B C2B 1.480(12) .
C2B C3B 1.494(11) .
C3B C4B 1.485(12) .
C4B C5B 1.528(12) .
C5B C6B 1.496(12) .
C7B C8B 1.470(12) .
C8B C9B 1.522(12) .
C9B C10B 1.523(12) .
C10B C11B 1.493(12) .
C11B C12B 1.516(14) .
C13B C14B 1.533(12) .
C14B C15B 1.515(12) .
C15B C16B 1.454(12) .
C16B C17B 1.534(12) .
C17B C18B 1.502(12) .
C19B C20B 1.535(12) .
C20B C21B 1.531(11) .
C21B C22B 1.516(11) .
C22B C23B 1.492(12) .
C23B C24B 1.519(12) .
C25B C26B 1.531(12) .
C26B C27B 1.516(11) .
C27B C28B 1.514(12) .
C28B C29B 1.549(11) .
C29B C30B 1.495(12) .
C31B C32B 1.510(12) .
C32B C33B 1.510(12) .
C33B C34B 1.514(12) .
C34B C35B 1.494(13) .
C35B C36B 1.532(14) .
C37B C38B 1.503(12) .
C38B C39B 1.537(12) .
C39B C40B 1.494(12) .
C40B C41B 1.536(11) .
C41B C42B 1.510(12) .

loop_
_geom_torsion_atom_site_label_1
_geom_torsion_atom_site_label_2
_geom_torsion_atom_site_label_3
_geom_torsion_atom_site_label_4
_geom_torsion
_geom_torsion_site_symmetry_1
C2 Fe1 Fe2 C6 5.8(4) .
C3 Fe1 Fe2 C6 -85.3(4) .
C1 Fe1 Fe2 C6 157.9(8) .
S2 Fe1 Fe2 C6 -169.3(3) .
S1 Fe1 Fe2 C6 82.1(3) .
C2 Fe1 Fe2 C4 -121.6(8) .
C3 Fe1 Fe2 C4 147.4(8) .
C1 Fe1 Fe2 C4 30.6(10) .
S2 Fe1 Fe2 C4 63.4(7) .
S1 Fe1 Fe2 C4 -45.2(7) .
C2 Fe1 Fe2 C5 96.4(4) .
C3 Fe1 Fe2 C5 5.3(4) .
C1 Fe1 Fe2 C5 -111.5(8) .
S2 Fe1 Fe2 C5 -78.7(3) .
S1 Fe1 Fe2 C5 172.7(3) .
C2 Fe1 Fe2 S1 -76.3(3) .
C3 Fe1 Fe2 S1 -167.4(3) .
C1 Fe1 Fe2 S1 75.8(7) .
S2 Fe1 Fe2 S1 108.60(11) .
C2 Fe1 Fe2 S2 175.1(3) .
C3 Fe1 Fe2 S2 84.0(3) .
C1 Fe1 Fe2 S2 -32.8(7) .
S1 Fe1 Fe2 S2 -108.60(11) .
C6 Fe2 S1 C8 149.0(4) .
C4 Fe2 S1 C8 54.7(5) .
C5 Fe2 S1 C8 -130.2(11) .
S2 Fe2 S1 C8 -54.1(3) .
Fe1 Fe2 S1 C8 -106.2(3) .
C6 Fe2 S1 Fe1 -104.8(3) .
C4 Fe2 S1 Fe1 160.9(3) .
C5 Fe2 S1 Fe1 -23.9(10) .
S2 Fe2 S1 Fe1 52.10(8) .
C2 Fe1 S1 C8 -152.3(5) .
C3 Fe1 S1 C8 126.2(7) .
C1 Fe1 S1 C8 -56.0(5) .
S2 Fe1 S1 C8 47.2(4) .
Fe2 Fe1 S1 C8 99.7(4) .
C2 Fe1 S1 Fe2 107.9(3) .
C3 Fe1 S1 Fe2 26.4(6) .
C1 Fe1 S1 Fe2 -155.7(3) .
S2 Fe1 S1 Fe2 -52.55(8) .
C2 Fe1 S2 C7 -122.7(8) .
C3 Fe1 S2 C7 150.9(5) .
C1 Fe1 S2 C7 58.3(4) .
S1 Fe1 S2 C7 -57.6(4) .
Fe2 Fe1 S2 C7 -109.5(4) .
C2 Fe1 S2 Fe2 -13.2(7) .
C3 Fe1 S2 Fe2 -99.6(3) .
C1 Fe1 S2 Fe2 167.8(3) .
S1 Fe1 S2 Fe2 51.87(8) .
C6 Fe2 S2 C7 129.1(8) .
C4 Fe2 S2 C7 -52.7(5) .
C5 Fe2 S2 C7 -148.0(5) .
S1 Fe2 S2 C7 48.9(4) .
Fe1 Fe2 S2 C7 102.1(4) .
C6 Fe2 S2 Fe1 27.0(7) .
C4 Fe2 S2 Fe1 -154.8(3) .
C5 Fe2 S2 Fe1 109.9(3) .
S1 Fe2 S2 Fe1 -53.18(8) .
C2 Fe1 C1 O1 -85(12) .
C3 Fe1 C1 O1 5(12) .
S2 Fe1 C1 O1 95(12) .
S1 Fe1 C1 O1 -174(12) .
Fe2 Fe1 C1 O1 122(12) .
C3 Fe1 C2 O2 -55(14) .
C1 Fe1 C2 O2 38(14) .
S2 Fe1 C2 O2 -141(13) .
S1 Fe1 C2 O2 154(14) .
Fe2 Fe1 C2 O2 -152(14) .
C2 Fe1 C3 O3 -13(100) .
C1 Fe1 C3 O3 -111(100) .
S2 Fe1 C3 O3 145(100) .
S1 Fe1 C3 O3 67(100) .
Fe2 Fe1 C3 O3 89(100) .
C6 Fe2 C4 O4 54(16) .
C5 Fe2 C4 O4 -33(16) .
S1 Fe2 C4 O4 145(16) .
S2 Fe2 C4 O4 -125(16) .
Fe1 Fe2 C4 O4 -177(100) .
C6 Fe2 C5 O5 -20(14) .
C4 Fe2 C5 O5 74(14) .
S1 Fe2 C5 O5 -101(14) .
S2 Fe2 C5 O5 -177(100) .
Fe1 Fe2 C5 O5 -122(14) .
C4 Fe2 C6 O6 -61(14) .
C5 Fe2 C6 O6 34(14) .
S1 Fe2 C6 O6 -163(14) .
S2 Fe2 C6 O6 118(14) .
Fe1 Fe2 C6 O6 140(14) .
C9 N1 C7 S2 -89.0(9) .
C8 N1 C7 S2 59.5(9) .
Fe1 S2 C7 N1 17.7(8) .
Fe2 S2 C7 N1 -55.7(8) .
C9 N1 C8 S1 76.4(9) .
C7 N1 C8 S1 -73.2(9) .
Fe2 S1 C8 N1 78.3(7) .
Fe1 S1 C8 N1 7.2(8) .
C8 N1 C9 C10 175.1(8) .
C7 N1 C9 C10 -38.3(11) .
C8 N1 C9 C14 -4.8(11) .
C7 N1 C9 C14 141.7(8) .
N1 C9 C10 C11 -178.6(8) .
C14 C9 C10 C11 1.4(12) .
C9 C10 C11 C12 -0.7(13) .
C10 C11 C12 C13 -2.5(13) .
C10 C11 C12 S3 179.1(7) .
O7 S3 C12 C11 -58.2(9) .
O8 S3 C12 C11 178.6(7) .
O9 S3 C12 C11 61.0(9) .
O7 S3 C12 C13 123.5(8) .
O8 S3 C12 C13 0.2(9) .
O9 S3 C12 C13 -117.4(8) .
C11 C12 C13 C14 5.0(12) .
S3 C12 C13 C14 -176.6(7) .
C12 C13 C14 C9 -4.4(13) .
C10 C9 C14 C13 1.2(12) .
N1 C9 C14 C13 -178.9(8) .
O9A Na1' O18A C20A -122.5(10) 1_545
O24W Na1' O18A C20A 110.7(13) .
O9A Na1' O18A Na1 77.1(11) 1_545
O24W Na1' O18A Na1 -49.8(14) .
O24W Na1 O18A C20A 55.4(9) .
O9A Na1 O18A C20A -93.6(6) 1_545
O19B Na1 O18A C20A 99.3(5) .
O3A Na1 O18A C20A -136.8(5) 1_545
O28B Na1 O18A C20A -168.0(5) 1_545
O24W Na1 O18A Na1' 77.2(14) .
O9A Na1 O18A Na1' -71.8(11) 1_545
O19B Na1 O18A Na1' 121.1(11) .
O3A Na1 O18A Na1' -115.0(11) 1_545
O28B Na1 O18A Na1' -146.2(11) 1_545
C5A O1A C1A O2A 58.7(8) .
C5A O1A C1A C2A -60.2(8) .
C10A O2A C1A O1A 108.2(7) .
C10A O2A C1A C2A -131.6(7) .
Na1 O3A C2A C3A 160.5(5) 1_565
Na1 O3A C2A C1A 38.3(9) 1_565
O1A C1A C2A O3A -174.5(6) .
O2A C1A C2A O3A 65.3(8) .
O1A C1A C2A C3A 60.6(8) .
O2A C1A C2A C3A -59.6(8) .
O3A C2A C3A O4A 56.8(9) .
C1A C2A C3A O4A -179.3(6) .
O3A C2A C3A C4A 179.2(6) .
C1A C2A C3A C4A -56.9(8) .
C37A O32A C4A C5A -113.1(8) .
C37A O32A C4A C3A 123.6(7) .
O4A C3A C4A O32A -64.5(8) .
C2A C3A C4A O32A 173.8(6) .
O4A C3A C4A C5A 174.4(7) .
C2A C3A C4A C5A 52.7(9) .
C1A O1A C5A C6A 176.8(6) .
C1A O1A C5A C4A 52.9(9) .
O32A C4A C5A O1A -167.4(6) .
C3A C4A C5A O1A -48.1(9) .
O32A C4A C5A C6A 72.4(9) .
C3A C4A C5A C6A -168.3(7) .
O1A C5A C6A O5A -68.1(8) .
C4A C5A C6A O5A 53.5(10) .
C11A O6A C7A O7A 62.4(9) .
C11A O6A C7A C8A -58.4(9) .
C16A O7A C7A O6A 111.3(8) .
C16A O7A C7A C8A -125.7(7) .
O6A C7A C8A O8A 178.4(6) .
O7A C7A C8A O8A 56.0(9) .
O6A C7A C8A C9A 54.7(9) .
O7A C7A C8A C9A -67.7(9) .
Na1 O9A C9A C10A -49.3(10) 1_565
Na1' O9A C9A C10A -51.7(8) 1_565
Na1 O9A C9A C8A 70.1(10) 1_565
Na1' O9A C9A C8A 67.8(9) 1_565
O8A C8A C9A O9A 60.2(9) .
C7A C8A C9A O9A -174.8(7) .
O8A C8A C9A C10A -179.2(7) .
C7A C8A C9A C10A -54.1(9) .
C1A O2A C10A C11A -118.1(7) .
C1A O2A C10A C9A 122.9(7) .
O9A C9A C10A O2A -59.8(8) .
C8A C9A C10A O2A 177.1(7) .
O9A C9A C10A C11A -178.7(7) .
C8A C9A C10A C11A 58.2(9) .
C7A O6A C11A C12A -178.0(7) .
C7A O6A C11A C10A 61.3(8) .
O2A C10A C11A O6A -178.3(6) .
C9A C10A C11A O6A -61.3(8) .
O2A C10A C11A C12A 66.0(9) .
C9A C10A C11A C12A -176.9(7) .
O6A C11A C12A O10A 65.0(9) .
C10A C11A C12A O10A -177.8(7) .
C17A O11A C13A O12A 60.0(8) .
C17A O11A C13A C14A -60.2(8) .
C22A O12A C13A O11A 108.3(8) .
C22A O12A C13A C14A -129.8(7) .
O11A C13A C14A O13A -176.7(6) .
O12A C13A C14A O13A 60.5(8) .
O11A C13A C14A C15A 60.3(8) .
O12A C13A C14A C15A -62.5(9) .
O13A C14A C15A O14A 63.1(8) .
C13A C14A C15A O14A -174.0(6) .
O13A C14A C15A C16A -177.0(6) .
C13A C14A C15A C16A -54.1(9) .
C7A O7A C16A C17A -106.3(8) .
C7A O7A C16A C15A 130.8(7) .
O14A C15A C16A O7A -69.9(8) .
C14A C15A C16A O7A 169.3(6) .
O14A C15A C16A C17A 168.7(6) .
C14A C15A C16A C17A 47.9(9) .
C13A O11A C17A C16A 52.5(8) .
C13A O11A C17A C18A 173.2(6) .
O7A C16A C17A O11A -164.2(6) .
C15A C16A C17A O11A -45.7(9) .
O7A C16A C17A C18A 76.0(8) .
C15A C16A C17A C18A -165.5(7) .
O11A C17A C18A O15A -64.1(9) .
C16A C17A C18A O15A 57.8(9) .
C28A O17A C19A O16A 115.1(7) .
C28A O17A C19A C20A -123.9(7) .
C23A O16A C19A O17A 64.5(8) .
C23A O16A C19A C20A -56.8(9) .
Na1' O18A C20A C19A 136.6(7) .
Na1 O18A C20A C19A 144.0(5) .
Na1' O18A C20A C21A -99.1(8) .
Na1 O18A C20A C21A -91.8(7) .
O17A C19A C20A O18A 58.7(8) .
O16A C19A C20A O18A -179.3(6) .
O17A C19A C20A C21A -66.0(9) .
O16A C19A C20A C21A 56.0(9) .
O18A C20A C21A O19A 60.6(9) .
C19A C20A C21A O19A -176.2(6) .
O18A C20A C21A C22A 179.9(7) .
C19A C20A C21A C22A -56.9(9) .
C13A O12A C22A C21A 124.7(7) .
C13A O12A C22A C23A -113.3(8) .
O19A C21A C22A O12A -60.4(9) .
C20A C21A C22A O12A 179.2(7) .
O19A C21A C22A C23A 177.5(7) .
C20A C21A C22A C23A 57.1(9) .
C19A O16A C23A C22A 58.3(9) .
C19A O16A C23A C24A -179.2(7) .
O12A C22A C23A O16A -179.6(6) .
C21A C22A C23A O16A -57.6(9) .
O12A C22A C23A C24A 62.5(10) .
C21A C22A C23A C24A -175.4(8) .
O16A C23A C24A O20A -73.1(9) .
C22A C23A C24A O20A 47.6(11) .
C34A O22A C25A O21A 117.0(7) .
C34A O22A C25A C26A -122.9(7) .
C29A O21A C25A O22A 57.1(9) .
C29A O21A C25A C26A -60.7(9) .
O22A C25A C26A O23A 63.0(9) .
O21A C25A C26A O23A -176.3(6) .
O22A C25A C26A C27A -60.9(8) .
O21A C25A C26A C27A 59.9(9) .
O23A C26A C27A O24A 58.9(9) .
C25A C26A C27A O24A -176.0(7) .
O23A C26A C27A C28A 177.8(6) .
C25A C26A C27A C28A -57.0(8) .
C19A O17A C28A C29A -107.5(7) .
C19A O17A C28A C27A 131.8(7) .
O24A C27A C28A O17A -63.8(8) .
C26A C27A C28A O17A 175.0(6) .
O24A C27A C28A C29A 176.6(6) .
C26A C27A C28A C29A 55.4(8) .
C25A O21A C29A C30A 178.3(7) .
C25A O21A C29A C28A 57.3(9) .
O17A C28A C29A O21A -171.5(6) .
C27A C28A C29A O21A -54.2(8) .
O17A C28A C29A C30A 70.8(8) .
C27A C28A C29A C30A -171.9(6) .
O21A C29A C30A O25A -67.8(8) .
C28A C29A C30A O25A 51.7(9) .
C35A O26A C31A O27A 61.9(9) .
C35A O26A C31A C32A -58.2(9) .
C40A O27A C31A O26A 119.1(7) .
C40A O27A C31A C32A -120.5(8) .
O26A C31A C32A O28A -175.6(6) .
O27A C31A C32A O28A 64.1(9) .
O26A C31A C32A C33A 57.1(8) .
O27A C31A C32A C33A -63.2(9) .
O28A C32A C33A O29A 52.9(9) .
C31A C32A C33A O29A -177.8(6) .
O28A C32A C33A C34A 173.7(7) .
C31A C32A C33A C34A -56.9(9) .
C25A O22A C34A C33A 127.8(7) .
C25A O22A C34A C35A -112.5(8) .
O29A C33A C34A O22A -65.9(8) .
C32A C33A C34A O22A 171.6(7) .
O29A C33A C34A C35A 175.7(6) .
C32A C33A C34A C35A 53.2(9) .
C31A O26A C35A C36A 175.9(7) .
C31A O26A C35A C34A 54.3(9) .
O22A C34A C35A O26A -167.8(6) .
C33A C34A C35A O26A -49.8(9) .
O22A C34A C35A C36A 73.5(9) .
C33A C34A C35A C36A -168.5(7) .
O26A C35A C36A O30A 62.2(9) .
C34A C35A C36A O30A -176.7(7) .
C41A O31A C37A O32A 64.6(8) .
C41A O31A C37A C38A -53.2(8) .
C4A O32A C37A O31A 113.9(7) .
C4A O32A C37A C38A -126.3(7) .
O31A C37A C38A O33A 179.2(6) .
O32A C37A C38A O33A 58.0(8) .
O31A C37A C38A C39A 55.1(8) .
O32A C37A C38A C39A -66.0(8) .
O33A C38A C39A O34A 58.0(8) .
C37A C38A C39A O34A -179.5(6) .
O33A C38A C39A C40A -179.8(6) .
C37A C38A C39A C40A -57.2(9) .
C31A O27A C40A C39A 123.5(7) .
C31A O27A C40A C41A -113.6(8) .
O34A C39A C40A O27A -60.4(8) .
C38A C39A C40A O27A 178.5(6) .
O34A C39A C40A C41A 175.4(7) .
C38A C39A C40A C41A 54.3(9) .
C37A O31A C41A C42A 178.7(6) .
C37A O31A C41A C40A 52.8(8) .
O27A C40A C41A O31A -174.5(6) .
C39A C40A C41A O31A -51.0(9) .
O27A C40A C41A C42A 63.1(9) .
C39A C40A C41A C42A -173.4(7) .
O31A C41A C42A O35A -52.7(9) .
C40A C41A C42A O35A 72.2(9) .
O24W Na1 O19B C21B -32.7(9) .
O9A Na1 O19B C21B 92.9(16) 1_545
O18A Na1 O19B C21B 172.5(8) .
O3A Na1 O19B C21B 118.6(7) 1_545
O28B Na1 O19B C21B 57.4(8) 1_545
C5B O1B C1B O2B 60.1(8) .
C5B O1B C1B C2B -60.3(8) .
C10B O2B C1B O1B 111.3(7) .
C10B O2B C1B C2B -125.9(7) .
O1B C1B C2B O3B -176.9(6) .
O2B C1B C2B O3B 60.6(8) .
O1B C1B C2B C3B 57.6(9) .
O2B C1B C2B C3B -64.9(8) .
O3B C2B C3B O4B 58.4(9) .
C1B C2B C3B O4B -176.0(7) .
O3B C2B C3B C4B -178.6(7) .
C1B C2B C3B C4B -53.0(9) .
C37B O32B C4B C3B 128.7(7) .
C37B O32B C4B C5B -109.4(8) .
O4B C3B C4B O32B -67.8(8) .
C2B C3B C4B O32B 171.2(6) .
O4B C3B C4B C5B 173.1(6) .
C2B C3B C4B C5B 52.0(9) .
C1B O1B C5B C6B -179.2(6) .
C1B O1B C5B C4B 56.6(8) .
O32B C4B C5B O1B -170.8(6) .
C3B C4B C5B O1B -52.6(9) .
O32B C4B C5B C6B 68.6(8) .
C3B C4B C5B C6B -173.2(7) .
O1B C5B C6B O5B -68.5(9) .
C4B C5B C6B O5B 52.4(9) .
C11B O6B C7B O7B 63.8(9) .
C11B O6B C7B C8B -55.4(9) .
C16B O7B C7B O6B 117.8(7) .
C16B O7B C7B C8B -120.4(7) .
O6B C7B C8B O8B 178.5(6) .
O7B C7B C8B O8B 58.6(9) .
O6B C7B C8B C9B 55.9(9) .
O7B C7B C8B C9B -64.0(8) .
O8B C8B C9B O9B 59.0(9) .
C7B C8B C9B O9B -177.7(7) .
O8B C8B C9B C10B -178.6(7) .
C7B C8B C9B C10B -55.3(9) .
C1B O2B C10B C11B -116.9(8) .
C1B O2B C10B C9B 119.8(7) .
O9B C9B C10B O2B -62.5(9) .
C8B C9B C10B O2B 176.7(6) .
O9B C9B C10B C11B 175.0(7) .
C8B C9B C10B C11B 54.1(9) .
C7B O6B C11B C10B 52.9(10) .
C7B O6B C11B C12B 176.1(7) .
O2B C10B C11B O6B -173.9(7) .
C9B C10B C11B O6B -52.4(10) .
O2B C10B C11B C12B 67.6(10) .
C9B C10B C11B C12B -170.8(7) .
O6B C11B C12B O10B -63.5(10) .
C10B C11B C12B O10B 58.1(11) .
C17B O11B C13B O12B 59.6(9) .
C17B O11B C13B C14B -60.2(8) .
C22B O12B C13B O11B 109.7(7) .
C22B O12B C13B C14B -129.7(7) .
O11B C13B C14B O13B -177.3(6) .
O12B C13B C14B O13B 60.2(8) .
O11B C13B C14B C15B 59.6(9) .
O12B C13B C14B C15B -62.9(9) .
O13B C14B C15B O14B 59.3(9) .
C13B C14B C15B O14B -179.6(7) .
O13B C14B C15B C16B -177.1(7) .
C13B C14B C15B C16B -55.9(9) .
C7B O7B C16B C15B 127.5(7) .
C7B O7B C16B C17B -109.3(7) .
O14B C15B C16B O7B -67.3(9) .
C14B C15B C16B O7B 170.9(7) .
O14B C15B C16B C17B 172.8(7) .
C14B C15B C16B C17B 51.0(9) .
C13B O11B C17B C18B 175.2(6) .
C13B O11B C17B C16B 53.4(8) .
O7B C16B C17B O11B -167.1(6) .
C15B C16B C17B O11B -48.0(9) .
O7B C16B C17B C18B 74.5(8) .
C15B C16B C17B C18B -166.3(7) .
O11B C17B C18B O15B -65.3(9) .
C16B C17B C18B O15B 55.6(9) .
C23B O16B C19B O17B 61.1(9) .
C23B O16B C19B C20B -61.2(8) .
C28B O17B C19B O16B 113.6(8) .
C28B O17B C19B C20B -123.4(7) .
O16B C19B C20B O18B -177.8(6) .
O17B C19B C20B O18B 57.6(8) .
O16B C19B C20B C21B 60.0(9) .
O17B C19B C20B C21B -64.7(8) .
Na1 O19B C21B C22B -51.8(10) .
Na1 O19B C21B C20B 65.7(9) .
O18B C20B C21B O19B 60.4(9) .
C19B C20B C21B O19B -178.1(6) .
O18B C20B C21B C22B -178.4(7) .
C19B C20B C21B C22B -57.0(9) .
C13B O12B C22B C23B -116.4(7) .
C13B O12B C22B C21B 121.9(7) .
O19B C21B C22B O12B -61.8(8) .
C20B C21B C22B O12B 179.1(7) .
O19B C21B C22B C23B 177.6(7) .
C20B C21B C22B C23B 58.6(9) .
C19B O16B C23B C22B 59.8(9) .
C19B O16B C23B C24B -177.4(7) .
O12B C22B C23B O16B -176.9(6) .
C21B C22B C23B O16B -58.3(9) .
O12B C22B C23B C24B 65.8(9) .
C21B C22B C23B C24B -175.7(8) .
O16B C23B C24B O20B -66.5(9) .
C22B C23B C24B O20B 52.4(10) .
C29B O21B C25B O22B 58.1(9) .
C29B O21B C25B C26B -59.4(8) .
C34B O22B C25B O21B 110.1(8) .
C34B O22B C25B C26B -129.6(7) .
O21B C25B C26B O23B -178.6(6) .
O22B C25B C26B O23B 59.6(8) .
O21B C25B C26B C27B 60.8(8) .
O22B C25B C26B C27B -61.0(8) .
O23B C26B C27B O24B 60.8(9) .
C25B C26B C27B O24B -178.1(6) .
O23B C26B C27B C28B 180.0(6) .
C25B C26B C27B C28B -59.0(8) .
C19B O17B C28B C27B 130.4(7) .
C19B O17B C28B C29B -108.5(8) .
O24B C27B C28B O17B -66.0(8) .
C26B C27B C28B O17B 174.6(6) .
O24B C27B C28B C29B 175.1(6) .
C26B C27B C28B C29B 55.7(9) .
C25B O21B C29B C30B 175.9(6) .
C25B O21B C29B C28B 53.9(8) .
O17B C28B C29B O21B -169.6(6) .
C27B C28B C29B O21B -51.0(8) .
O17B C28B C29B C30B 70.8(8) .
C27B C28B C29B C30B -170.6(7) .
O21B C29B C30B O25B -62.6(9) .
C28B C29B C30B O25B 57.9(9) .
C35B O26B C31B O27B 61.8(9) .
C35B O26B C31B C32B -57.5(9) .
C40B O27B C31B O26B 109.2(7) .
C40B O27B C31B C32B -128.8(7) .
Na1 O28B C32B C31B 145.1(6) 1_565
Na1 O28B C32B C33B -91.2(8) 1_565
O26B C31B C32B O28B -178.5(7) .
O27B C31B C32B O28B 60.5(9) .
O26B C31B C32B C33B 56.0(9) .
O27B C31B C32B C33B -65.0(9) .
O28B C32B C33B O29B 57.8(9) .
C31B C32B C33B O29B -177.8(7) .
O28B C32B C33B C34B -178.6(7) .
C31B C32B C33B C34B -54.1(9) .
C25B O22B C34B C35B -109.8(8) .
C25B O22B C34B C33B 127.3(7) .
O29B C33B C34B O22B -60.6(9) .
C32B C33B C34B O22B 176.7(7) .
O29B C33B C34B C35B 177.1(7) .
C32B C33B C34B C35B 54.4(10) .
C31B O26B C35B C34B 56.1(10) .
C31B O26B C35B C36B 178.4(9) .
O22B C34B C35B O26B -175.3(6) .
C33B C34B C35B O26B -54.3(10) .
O22B C34B C35B C36B 66.2(11) .
C33B C34B C35B C36B -172.8(9) .
O26B C35B C36B O30B -67.6(10) .
C34B C35B C36B O30B 53.8(11) .
O26B C35B C36B O30' 76.3(16) .
C34B C35B C36B O30' -162.3(16) .
C4B O32B C37B O31B 118.7(7) .
C4B O32B C37B C38B -120.4(7) .
C41B O31B C37B O32B 60.5(8) .
C41B O31B C37B C38B -61.1(9) .
O32B C37B C38B O33B 59.0(9) .
O31B C37B C38B O33B -179.1(7) .
O32B C37B C38B C39B -61.9(9) .
O31B C37B C38B C39B 60.0(9) .
O33B C38B C39B O34B 63.4(9) .
C37B C38B C39B O34B -176.9(7) .
O33B C38B C39B C40B -178.0(7) .
C37B C38B C39B C40B -58.3(9) .
C31B O27B C40B C39B 130.2(7) .
C31B O27B C40B C41B -108.7(8) .
O34B C39B C40B O27B -64.1(8) .
C38B C39B C40B O27B 174.8(6) .
O34B C39B C40B C41B 176.6(7) .
C38B C39B C40B C41B 55.5(9) .
C37B O31B C41B C42B 178.2(7) .
C37B O31B C41B C40B 56.9(9) .
O27B C40B C41B O31B -172.2(6) .
C39B C40B C41B O31B -53.7(9) .
O27B C40B C41B C42B 72.2(9) .
C39B C40B C41B C42B -169.3(7) .
O31B C41B C42B O35B -60.3(8) .
C40B C41B C42B O35B 58.1(9) .
O9A Na1 O24W Na1' 81.8(10) 1_545
O19B Na1 O24W Na1' -108.4(11) .
O18A Na1 O24W Na1' -68.7(12) .
O3A Na1 O24W Na1' 133.5(13) 1_545
O28B Na1 O24W Na1' 148.7(11) 1_545
O18A Na1' O24W Na1 58.2(14) .
O9A Na1' O24W Na1 -75.1(10) 1_545
